data_7714488
loop_
_publ_author_name
'Yang, Shuyi'
'Fu, Yaomei'
'Tian, Yiran'
'Zhao, Liang'
'Wang, Xinlong'
'Li, Baoli'

_publ_section_title
;
 Design and oxidative desulfurization of Ag/Ti heterometallic clusters
 based on Hard-Soft Acid-Base principle.
;
_journal_name_full 'Dalton transactions (Cambridge, England : 2003)'
_journal_paper_doi 10.1039/d3dt02387g
_journal_year 2023
_chemical_formula_moiety 'Ag2 C108 O42 P2 Ti12, 3[CH3CN]'
_chemical_formula_sum 'C120 H145 Ag2 N3 O42 P2 Ti12'
_chemical_formula_weight 3153.86
_space_group_crystal_system monoclinic
_space_group_IT_number 14
_space_group_name_Hall '-P 2yn'
_space_group_name_H-M_alt 'P 1 21/n 1'
_atom_sites_solution_hydrogens mixed
_atom_sites_solution_primary dual
_audit_creation_date 2023-10-23
_audit_creation_method
;
Olex2 1.5
(compiled 2023.08.17 svn.r577a77a9 for OlexSys, GUI svn.r6817)
;
_audit_update_record
;
2023-10-23 deposited with the CCDC.	2023-11-09 downloaded from the CCDC.
;
_cell_angle_alpha 90
_cell_angle_beta 108.457(2)
_cell_angle_gamma 90
_cell_formula_units_Z 4
_cell_length_a 19.6923(16)
_cell_length_b 25.691(2)
_cell_length_c 30.026(2)
_cell_measurement_reflns_used 9812
_cell_measurement_temperature 173(2)
_cell_measurement_theta_max 57.000
_cell_measurement_theta_min 1.953
_cell_volume 14409.2(19)
_computing_cell_refinement 'SAINT+ Ver. 2016.5-0 (Bruker-AXS, 2016)'
_computing_data_collection 'APEX3 Ver. 2016.5-0 (Bruker-AXS, 2016)'
_computing_data_reduction 'SAINT+ Ver. 2016.5-0 (Bruker-AXS, 2016)'
_computing_molecular_graphics 'Olex2 1.5 (Dolomanov et al., 2009)'
_computing_publication_material 'Olex2 1.5 (Dolomanov et al., 2009)'
_computing_structure_refinement 'XL (Sheldrick, 2015b)'
_computing_structure_solution 'XT (Sheldrick, 2015a)'
_diffrn_ambient_temperature 173.02
_diffrn_detector 'charge-coupled device (CCD) area detector'
_diffrn_detector_area_resol_mean 7.9
_diffrn_detector_type 'Bruker D8 VENTURE'
_diffrn_measured_fraction_theta_full 0.989
_diffrn_measured_fraction_theta_max 0.989
_diffrn_measurement_device 'three-circle diffractometer'
_diffrn_measurement_device_type 'Bruker D8 VENTURE'
_diffrn_measurement_method '0.60\ % \ w and 0.6\ % \ f scans'
_diffrn_radiation_collimation 'focusing mirrors'
_diffrn_radiation_detector 'Bruker D8 VENTURE'
_diffrn_radiation_monochromator 'equatorially mounted graphite'
_diffrn_radiation_probe x-ray
_diffrn_radiation_type 'Mo K\a'
_diffrn_radiation_wavelength 0.71073
_diffrn_radiation_xray_symbol K-L~3~
_diffrn_reflns_av_R_equivalents 0.1225
_diffrn_reflns_av_unetI/netI 0.1305
_diffrn_reflns_Laue_measured_fraction_full 0.989
_diffrn_reflns_Laue_measured_fraction_max 0.989
_diffrn_reflns_limit_h_max 23
_diffrn_reflns_limit_h_min -23
_diffrn_reflns_limit_k_max 30
_diffrn_reflns_limit_k_min -30
_diffrn_reflns_limit_l_max 35
_diffrn_reflns_limit_l_min -32
_diffrn_reflns_number 91182
_diffrn_reflns_point_group_measured_fraction_full 0.989
_diffrn_reflns_point_group_measured_fraction_max 0.989
_diffrn_reflns_theta_full 25.170
_diffrn_reflns_theta_max 25.170
_diffrn_reflns_theta_min 2.182
_diffrn_source 'microfocus sealed X-ray tube'
_diffrn_source_current 0.9
_diffrn_source_power 0.0405
_diffrn_source_type 'Incoatec I\ms'
_diffrn_source_voltage 45.0
_exptl_absorpt_coefficient_mu 0.987
_exptl_absorpt_correction_T_max 0.86
_exptl_absorpt_correction_T_min 0.84
_exptl_absorpt_correction_type multi-scan
_exptl_absorpt_process_details 'SADABS-2016/2 (Krause et al., 2015) was used for absorption correction.'
_exptl_crystal_colour colorless
_exptl_crystal_density_diffrn 1.454
_exptl_crystal_density_method 'not measured'
_exptl_crystal_description block
_exptl_crystal_F_000 6440
_exptl_crystal_size_max 0.24
_exptl_crystal_size_mid 0.22
_exptl_crystal_size_min 0.2
_refine_diff_density_max 1.636
_refine_diff_density_min -0.874
_refine_diff_density_rms 0.161
_refine_ls_extinction_method none
_refine_ls_goodness_of_fit_ref 1.023
_refine_ls_hydrogen_treatment constr
_refine_ls_matrix_type full
_refine_ls_number_parameters 1687
_refine_ls_number_reflns 25596
_refine_ls_number_restraints 4281
_refine_ls_restrained_S_all 0.990
_refine_ls_R_factor_all 0.2313
_refine_ls_R_factor_gt 0.1151
_refine_ls_shift/su_max 0.001
_refine_ls_shift/su_mean 0.000
_refine_ls_structure_factor_coef Fsqd
_refine_ls_weighting_details 'w=1/[\s^2^(Fo^2^)+(0.1731P)^2^+174.6657P] where P=(Fo^2^+2Fc^2^)/3'
_refine_ls_weighting_scheme calc
_refine_ls_wR_factor_gt 0.2945
_refine_ls_wR_factor_ref 0.3961
_reflns_Friedel_coverage 0.000
_reflns_number_gt 11245
_reflns_number_total 25596
_reflns_threshold_expression 'I > 2\s(I)'
_cod_data_source_file d3dt02387g2.cif
_cod_data_source_block 2277825
_cod_original_cell_volume 14409(2)
_cod_database_code 7714488
_shelx_shelxl_version_number 2019/3
_shelx_space_group_comment
;
The symmetry employed for this shelxl refinement is uniquely defined
by the following loop, which should always be used as a source of
symmetry information in preference to the above space-group names.
They are only intended as comments.
;
_shelx_estimated_absorpt_t_max 0.54
_shelx_estimated_absorpt_t_min 0.21
_olex2_refinement_description
;
1. Restrained distances
 O41-C98 \\sim O41-C1C \\sim O39-C110 \\sim O39-C1E \\sim O13-C91 \\sim O4-C88
\\sim O11-C85A \\sim O11-
 C85B \\sim O35-C98B \\sim O35-C98A \\sim O5-C101 \\sim O5-C105 \\sim O17-C95B
\\sim O17-C95A \\sim O37-C94
 \\sim O37-C97 \\sim O31-C84
 with sigma of 0.02
 C85-C84 \\sim C86-C84 \\sim C91-C90 \\sim C92-C91 \\sim C112-C110 \\sim
C111-C110 \\sim C96A-C95A ~
 C95B-C94B \\sim C96B-C95B \\sim C95A-C94A \\sim C95-C94 \\sim C97-C1A \\sim
C96-C94 \\sim C97-C1B ~
 C88-C87 \\sim C89-C88 \\sim C1D-C1C \\sim C1C-C109 \\sim C98-C108 \\sim
C99-C98 \\sim C85B-C84B \\sim C85A-
 C84A \\sim C86A-C85A \\sim C86B-C85B \\sim C98B-C100 \\sim C99B-C98B \\sim
C99A-C98A \\sim C98A-C107 ~
 C1F-C1E \\sim C1E-C113 \\sim C102-C101 \\sim C103-C101 \\sim C106-C105 \\sim
C105-C104
 with sigma of 0.02
 C86-C85 \\sim C86A-C84A \\sim C86B-C84B \\sim C99B-C100 \\sim C99A-C107 \\sim
C1F-C113 \\sim C112-
 C111 \\sim C92-C90 \\sim C106-C104 \\sim C103-C102 \\sim C99-C108 \\sim
C89-C87 \\sim C1D-C109 \\sim C96B-
 C94B \\sim C96A-C94A \\sim C96-C95 \\sim C1B-C1A
 with sigma of 0.02
 O31-C86 \\sim O31-C85 \\sim O11-C84B \\sim O11-C84A \\sim O11-C86B \\sim
O11-C86A \\sim O41-C108 ~
 O41-C99 \\sim O5-C103 \\sim O5-C102 \\sim O5-C106 \\sim O5-C104 \\sim O41-C1D
\\sim O41-C109 \\sim O37-C1B
 \\sim O37-C95 \\sim O37-C1A \\sim O37-C96 \\sim O17-C94B \\sim O17-C94A \\sim
O17-C96A \\sim O17-C96B ~
 O35-C99B \\sim O35-C107 \\sim O35-C100 \\sim O35-C99A \\sim O13-C90 \\sim
O13-C92 \\sim O4-C87 \\sim O4-
 C89 \\sim O39-C1F \\sim O39-C113 \\sim O39-C112 \\sim O39-C111
 with sigma of 0.02
2. Rigid bond restraints
 All non-hydrogen atoms
 with sigma for 1-2 distances of 0.01 and sigma for 1-3 distances of 0.01
3. Uiso/Uaniso restraints and constraints
C45 \\sim C51 \\sim C46 \\sim C66 \\sim C59 \\sim C38 \\sim C82 \\sim C69 \\sim
C37 \\sim C47 \\sim C42 \\sim C31 \\sim C36 \\sim C35 \\sim C34 \\sim C33 \\sim
C32 \\sim C62 \\sim C63 \\sim C64 \\sim C93 \\sim C65 \\sim C61 \\sim C76 \\sim
C77 \\sim C78 \\sim C79 \\sim C80 \\sim C81 \\sim C54 \\sim C40 \\sim C41 \\sim
C50 \\sim C13 \\sim C14 \\sim C15 \\sim C16 \\sim C17 \\sim C18 \\sim C43 \\sim
C53 \\sim C39 \\sim C88 \\sim C89 \\sim C68 \\sim C44 \\sim C74 \\sim C87 \\sim
C58 \\sim C72 \\sim C1 \\sim C2 \\sim C3 \\sim C4 \\sim C5 \\sim C6 \\sim C91
\\sim C19 \\sim C20 \\sim C21 \\sim C22 \\sim C23 \\sim C24 \\sim C73 \\sim C70
\\sim C25 \\sim C48 \\sim C90 \\sim C30 \\sim C55 \\sim C85B \\sim C92 \\sim
C49 \\sim C56 \\sim C7 \\sim C12 \\sim C11 \\sim C10 \\sim C9 \\sim C8 \\sim
C29 \\sim C67 \\sim C71 \\sim C26 \\sim C75 \\sim C28 \\sim C57 \\sim C52 \\sim
C86B \\sim C83 \\sim C95B \\sim C27 \\sim C60 \\sim C84B \\sim C96B \\sim C94B
\\sim C85A \\sim C86A \\sim C84A \\sim C95A \\sim C94A \\sim C96A \\sim C86
\\sim C84 \\sim C85 \\sim C94 \\sim C96 \\sim C95 \\sim C97 \\sim C1A \\sim C1B
\\sim C98B \\sim C99B \\sim C100 \\sim C101 \\sim C103 \\sim C102 \\sim C104
\\sim C105 \\sim C106 \\sim C107 \\sim C98A \\sim C99A \\sim C99 \\sim C98
\\sim C108 \\sim C109 \\sim C1C \\sim C1D \\sim C110 \\sim C111 \\sim C112
\\sim C113 \\sim C1E \\sim C1F: within 3A with sigma of 0.01 and sigma for
terminal atoms of 0.03 within 3A
Uanis(C111) \\sim Ueq, Uanis(C112) \\sim Ueq, Uanis(C110) \\sim Ueq,
Uanis(C113) \\sim Ueq, Uanis(C1E) \\sim Ueq, Uanis(C1F) \\sim Ueq, Uanis(C109)
\\sim Ueq, Uanis(C1D) \\sim Ueq, Uanis(C1C) \\sim Ueq, Uanis(C98) \\sim Ueq,
Uanis(C108) \\sim Ueq, Uanis(C99) \\sim Ueq: with sigma of 0.01 and sigma for
terminal atoms of 0.03
Uanis(C91) \\sim Ueq, Uanis(C90) \\sim Ueq, Uanis(C92) \\sim Ueq, Uanis(C12)
\\sim Ueq, Uanis(C11) \\sim Ueq, Uanis(C10) \\sim Ueq, Uanis(C9) \\sim Ueq,
Uanis(C8) \\sim Ueq, Uanis(C99A) \\sim Ueq, Uanis(O41) \\sim Ueq: with sigma of
0.01 and sigma for terminal atoms of 0.03
Uanis(C52) \\sim Ueq: with sigma of 0.01 and sigma for terminal atoms of 0.01
4. Others
 Sof(C85B)=Sof(H85B)=Sof(C86B)=Sof(H86A)=Sof(H86B)=Sof(H86C)=Sof(C84B)=
 Sof(H84A)=Sof(H84B)=Sof(H84C)=1-FVAR(1)
 Sof(C85A)=Sof(H85A)=Sof(C86A)=Sof(H86D)=Sof(H86E)=Sof(H86F)=Sof(C84A)=
 Sof(H84D)=Sof(H84E)=Sof(H84F)=FVAR(1)
 Sof(C95B)=Sof(H95B)=Sof(C96B)=Sof(H96A)=Sof(H96B)=Sof(H96C)=Sof(C94B)=
 Sof(H94A)=Sof(H94B)=Sof(H94C)=1-FVAR(2)
 Sof(C95A)=Sof(H95A)=Sof(C94A)=Sof(H94D)=Sof(H94E)=Sof(H94F)=Sof(C96A)=
 Sof(H96D)=Sof(H96E)=Sof(H96F)=FVAR(2)
 Sof(C97)=Sof(H97)=Sof(C1A)=Sof(H1AA)=Sof(H1AB)=Sof(H1AC)=Sof(C1B)=Sof(H1BA)=
 Sof(H1BB)=Sof(H1BC)=1-FVAR(3)
 Sof(C94)=Sof(H94)=Sof(C96)=Sof(H96G)=Sof(H96H)=Sof(H96I)=Sof(C95)=Sof(H95C)=
 Sof(H95D)=Sof(H95E)=FVAR(3)
 Sof(C101)=Sof(H101)=Sof(C103)=Sof(H10D)=Sof(H10E)=Sof(H10F)=Sof(C102)=
 Sof(H10G)=Sof(H10H)=Sof(H10I)=1-FVAR(4)
 Sof(C104)=Sof(H10J)=Sof(H10K)=Sof(H10L)=Sof(C105)=Sof(H105)=Sof(C106)=
 Sof(H10M)=Sof(H10N)=Sof(H10O)=FVAR(4)
 Sof(C98B)=Sof(H98B)=Sof(C99B)=Sof(H99A)=Sof(H99B)=Sof(H99C)=Sof(C100)=
 Sof(H10A)=Sof(H10B)=Sof(H10C)=1-FVAR(5)
 Sof(C107)=Sof(H10P)=Sof(H10Q)=Sof(H10R)=Sof(C98A)=Sof(H98A)=Sof(C99A)=
 Sof(H99D)=Sof(H99E)=Sof(H99F)=FVAR(5)
 Sof(C109)=Sof(H10V)=Sof(H10W)=Sof(H10X)=Sof(C1C)=Sof(H1C)=Sof(C1D)=Sof(H1DA)=
 Sof(H1DB)=Sof(H1DC)=1-FVAR(6)
 Sof(C99)=Sof(H99G)=Sof(H99H)=Sof(H99I)=Sof(C98)=Sof(H98)=Sof(C108)=Sof(H10S)=
 Sof(H10T)=Sof(H10U)=FVAR(6)
 Sof(C113)=Sof(H11G)=Sof(H11H)=Sof(H11I)=Sof(C1E)=Sof(H1E)=Sof(C1F)=Sof(H1FA)=
 Sof(H1FB)=Sof(H1FC)=1-FVAR(7)
 Sof(C110)=Sof(H110)=Sof(C111)=Sof(H11A)=Sof(H11B)=Sof(H11C)=Sof(C112)=
 Sof(H11D)=Sof(H11E)=Sof(H11F)=FVAR(7)
5.a Riding coordinates:
 C84A(H84D,H84E,H84F), C95(H95C,H95D,H95E), C104(H10J,H10K,H10L), C106(H10M,
 H10N,H10O), C107(H10P,H10Q,H10R), C99A(H99D,H99E,H99F), C99(H99G,H99H,H99I),
 C108(H10S,H10T,H10U), C109(H10V,H10W,H10X), C1D(H1DA,H1DB,H1DC), C111(H11A,
 H11B,H11C), C112(H11D,H11E,H11F), C113(H11G,H11H,H11I), C1F(H1FA,H1FB,H1FC)
5.b Ternary CH refined with riding coordinates:
 C88(H88), C91(H91), C85B(H85B), C95B(H95B), C85A(H85A), C95A(H95A), C84(H84),
 C94(H94), C97(H97), C98B(H98B), C101(H101), C105(H105), C98A(H98A), C98(H98),
 C1C(H1C), C110(H110), C1E(H1E)
5.c Aromatic/amide H refined with riding coordinates:
 C47(H47), C42(H42), C36(H36), C35(H35), C34(H34), C33(H33), C32(H32),
 C63(H63), C64(H64), C65(H65), C78(H78), C79(H79), C81(H81), C40(H40), C50(H50),
  C14(H14), C15(H15), C16(H16), C17(H17), C18(H18), C39(H39), C58(H58), C2(H2),
 C3(H3), C4(H4), C5(H5), C6(H6), C20(H20), C21(H21), C22(H22), C23(H23),
 C24(H24), C73(H73), C70(H70), C48(H48), C30(H30), C55(H55), C56(H56), C12(H12),
  C11(H11), C10(H10), C9(H9), C8(H8), C29(H29), C71(H71), C26(H26), C28(H28),
 C27(H27)
5.d Fitted hexagon refined as free rotating group:
 C31(C36,C35,C34,C33,C32), C62(C63,C64,C93,C65,C61), C76(C77,C78,C79,C80,C81),
 C13(C14,C15,C16,C17,C18), C1(C2,C3,C4,C5,C6), C19(C20,C21,C22,C23,C24), C7(C12,
 C11,C10,C9,C8)
5.e Idealised Me refined as rotating group:
 C89(H89A,H89B,H89C), C44(H44A,H44B,H44C), C87(H87A,H87B,H87C), C90(H90A,H90B,
 H90C), C92(H92A,H92B,H92C), C67(H67A,H67B,H67C), C75(H75A,H75B,H75C), C52(H52A,
 H52B,H52C), C86B(H86A,H86B,H86C), C83(H83A,H83B,H83C), C60(H60A,H60B,H60C),
 C84B(H84A,H84B,H84C), C96B(H96A,H96B,H96C), C94B(H94A,H94B,H94C), C86A(H86D,
 H86E,H86F), C94A(H94D,H94E,H94F), C96A(H96D,H96E,H96F), C86(H86G,H86H,H86I),
 C85(H85C,H85D,H85E), C96(H96G,H96H,H96I), C1A(H1AA,H1AB,H1AC), C1B(H1BA,H1BB,
 H1BC), C99B(H99A,H99B,H99C), C100(H10A,H10B,H10C), C103(H10D,H10E,H10F),
 C102(H10G,H10H,H10I)
;
_smtbx_masks_void_probe_radius 1.2
_smtbx_masks_void_truncation_radius 1.2
_olex2_submission_special_instructions 'No special instructions were received'

loop_
_space_group_symop_operation_xyz
'x, y, z'
'-x+1/2, y+1/2, -z+1/2'
'-x, -y, -z'
'x-1/2, -y-1/2, z-1/2'

loop_
_atom_site_label
_atom_site_type_symbol
_atom_site_fract_x
_atom_site_fract_y
_atom_site_fract_z
_atom_site_U_iso_or_equiv
_atom_site_adp_type
_atom_site_occupancy
_atom_site_site_symmetry_order
_atom_site_calc_flag
_atom_site_refinement_flags_posn
_atom_site_refinement_flags_adp
_atom_site_refinement_flags_occupancy
_atom_site_disorder_assembly
_atom_site_disorder_group
Ti1 Ti 0.64164(10) 0.44387(10) 0.82097(7) 0.0413(6) Uani 1 1 d . U . . .
Ti4 Ti 0.49710(11) 0.39732(11) 0.83959(7) 0.0468(6) Uani 1 1 d . U . . .
Ti6 Ti 0.34870(11) 0.47848(11) 0.67905(7) 0.0487(6) Uani 1 1 d . U . . .
Ti8 Ti 0.39871(11) 0.36911(11) 0.74725(7) 0.0477(6) Uani 1 1 d . U . . .
Ti10 Ti 0.52365(11) 0.51537(11) 0.84753(8) 0.0497(6) Uani 1 1 d . U . . .
Ti12 Ti 0.54857(12) 0.35356(11) 0.74022(8) 0.0527(7) Uani 1 1 d . U . . .
Ti3 Ti 0.79305(11) 0.41831(12) 0.91067(8) 0.0556(7) Uani 1 1 d . U . . .
Ti7 Ti 0.19501(12) 0.49243(12) 0.58861(8) 0.0565(7) Uani 1 1 d . U . . .
Ti2 Ti 0.46622(12) 0.40407(12) 0.65276(7) 0.0576(7) Uani 1 1 d . U . . .
Ti9 Ti 0.44265(13) 0.56699(12) 0.76127(9) 0.0612(7) Uani 1 1 d . U . . .
Ti5 Ti 0.49247(12) 0.52224(14) 0.66011(8) 0.0669(8) Uani 1 1 d . U . . .
Ti11 Ti 0.59006(13) 0.55145(12) 0.75105(9) 0.0623(8) Uani 1 1 d . U . . .
P1 P 0.76780(19) 0.4531(2) 0.69854(13) 0.0724(13) Uani 1 1 d . U . . .
P2 P 0.22693(19) 0.5044(2) 0.80167(14) 0.0787(14) Uani 1 1 d . U . . .
O1 O 0.6377(4) 0.4966(4) 0.8774(3) 0.0450(18) Uani 1 1 d . U . . .
O4 O 0.4976(4) 0.4565(4) 0.8828(2) 0.0490(18) Uani 1 1 d D U . . .
O6 O 0.5390(4) 0.4531(3) 0.8146(3) 0.0425(16) Uani 1 1 d . U . . .
O8 O 0.3503(4) 0.4212(4) 0.6231(3) 0.056(2) Uani 1 1 d . U . . .
O10 O 0.6246(4) 0.3917(4) 0.7776(3) 0.0464(17) Uani 1 1 d . U . . .
O12 O 0.3415(4) 0.4225(4) 0.7146(3) 0.0488(18) Uani 1 1 d . U . . .
O14 O 0.7335(4) 0.4741(4) 0.9375(3) 0.056(2) Uani 1 1 d . U . . .
O16 O 0.6142(4) 0.3870(4) 0.8705(3) 0.0469(18) Uani 1 1 d . U . . .
O18 O 0.4037(4) 0.4008(4) 0.8067(3) 0.0512(18) Uani 1 1 d . U . . .
O20 O 0.4985(4) 0.3546(3) 0.7862(3) 0.0457(17) Uani 1 1 d . U . . .
O22 O 0.4472(4) 0.3627(4) 0.7010(3) 0.0532(18) Uani 1 1 d . U . . .
O24 O 0.6474(4) 0.4985(4) 0.7850(3) 0.0512(18) Uani 1 1 d . U . . .
O26 O 0.3761(4) 0.5318(4) 0.6298(3) 0.060(2) Uani 1 1 d . U . . .
O28 O 0.4519(4) 0.4653(4) 0.6861(3) 0.0517(17) Uani 1 1 d . U . . .
O30 O 0.7380(4) 0.4352(4) 0.8533(3) 0.055(2) Uani 1 1 d . U . . .
O32 O 0.2540(4) 0.4931(4) 0.6479(3) 0.053(2) Uani 1 1 d . U . . .
O34 O 0.4986(5) 0.3451(4) 0.8831(3) 0.062(2) Uani 1 1 d . U . . .
O36 O 0.5465(5) 0.5618(4) 0.8976(3) 0.064(2) Uani 1 1 d . U . . .
O38 O 0.8636(4) 0.4711(4) 0.9252(3) 0.061(2) Uani 1 1 d . U . . .
O40 O 0.4339(4) 0.5332(4) 0.8158(3) 0.0555(18) Uani 1 1 d . U . . .
O42 O 0.3674(4) 0.5294(4) 0.7225(3) 0.056(2) Uani 1 1 d . U . . .
O21 O 0.5437(4) 0.5590(4) 0.7991(3) 0.0535(18) Uani 1 1 d . U . . .
O11 O 0.1225(5) 0.4577(4) 0.5972(3) 0.072(3) Uani 1 1 d D U . . .
O23 O 0.1567(5) 0.5606(4) 0.5813(3) 0.064(2) Uani 1 1 d . U . . .
O3 O 0.5572(4) 0.3871(5) 0.6852(3) 0.067(2) Uani 1 1 d . U . . .
O25 O 0.4421(5) 0.3557(5) 0.6035(3) 0.073(3) Uani 1 1 d . U . . .
O13 O 0.4911(4) 0.4624(5) 0.6166(3) 0.068(2) Uani 1 1 d D U . . .
O27 O 0.2778(5) 0.5292(4) 0.5672(3) 0.063(2) Uani 1 1 d . U . . .
O7 O 0.7191(5) 0.3688(4) 0.9229(3) 0.067(2) Uani 1 1 d . U . . .
O29 O 0.4905(4) 0.5654(4) 0.7134(3) 0.063(2) Uani 1 1 d . U . . .
O15 O 0.8423(5) 0.3999(4) 0.9829(3) 0.065(2) Uani 1 1 d . U . . .
O31 O 0.0854(5) 0.5151(4) 0.4424(3) 0.068(3) Uani 1 1 d D U . . .
O2 O 0.1454(5) 0.4894(5) 0.5144(3) 0.066(2) Uani 1 1 d . U . . .
O33 O 0.2406(5) 0.4274(4) 0.5731(3) 0.064(2) Uani 1 1 d . U . . .
O17 O 0.8409(5) 0.3661(4) 0.8933(3) 0.077(3) Uani 1 1 d D U . . .
O35 O 0.3475(5) 0.3129(4) 0.7434(4) 0.076(3) Uani 1 1 d D U . . .
O9 O 0.5855(4) 0.5175(5) 0.6940(3) 0.0710(19) Uani 1 1 d . U . . .
O37 O 0.9107(6) 0.4089(4) 1.0580(3) 0.079(3) Uani 1 1 d D U . . .
O19 O 0.4919(5) 0.5729(5) 0.6160(4) 0.088(3) Uani 1 1 d . U . . .
C45 C 0.6688(7) 0.5485(6) 0.9462(4) 0.057(2) Uani 1 1 d . U . . .
C51 C 0.6811(6) 0.5039(6) 0.9192(4) 0.054(2) Uani 1 1 d . U . . .
C46 C 0.6036(7) 0.5757(7) 0.9347(4) 0.060(2) Uani 1 1 d . U . . .
C66 C 0.3032(7) 0.4073(7) 0.5851(5) 0.063(3) Uani 1 1 d . U . . .
C59 C 0.6527(7) 0.3631(6) 0.9086(5) 0.060(3) Uani 1 1 d . U . . .
C38 C 0.8921(7) 0.5001(7) 0.9638(5) 0.061(2) Uani 1 1 d . U . . .
C82 C 0.3384(8) 0.5464(7) 0.5874(5) 0.072(3) Uani 1 1 d . U . . .
O5 O 0.6405(6) 0.6086(5) 0.7529(4) 0.107(4) Uani 1 1 d D U . . .
C69 C 0.1411(8) 0.5949(8) 0.5458(5) 0.074(2) Uani 1 1 d . U . . .
C37 C 0.9017(7) 0.4792(7) 1.0095(5) 0.062(2) Uani 1 1 d . U . . .
C47 C 0.5960(7) 0.6164(7) 0.9614(5) 0.064(2) Uani 1 1 d . U . . .
H47 H 0.551551 0.634264 0.953920 0.077 Uiso 1 1 calc R U . . .
C42 C 0.9304(7) 0.5118(7) 1.0479(5) 0.063(2) Uani 1 1 d . U . . .
H42 H 0.936953 0.498433 1.078453 0.075 Uiso 1 1 calc R U . . .
C31 C 0.8338(5) 0.4925(5) 0.7428(3) 0.085(2) Uani 1 1 d G U . . .
C36 C 0.8761(6) 0.5305(5) 0.7318(3) 0.091(3) Uani 1 1 d G U . . .
H36 H 0.870097 0.538597 0.699880 0.109 Uiso 1 1 calc R U . . .
C35 C 0.9272(6) 0.5568(5) 0.7675(4) 0.094(3) Uani 1 1 d G U . . .
H35 H 0.956168 0.582734 0.759943 0.113 Uiso 1 1 calc R U . . .
C34 C 0.9360(5) 0.5450(5) 0.8141(3) 0.095(3) Uani 1 1 d G U . . .
H34 H 0.970969 0.562875 0.838513 0.114 Uiso 1 1 calc R U . . .
C33 C 0.8937(6) 0.5069(5) 0.8251(3) 0.092(3) Uani 1 1 d G U . . .
H33 H 0.899701 0.498878 0.857021 0.110 Uiso 1 1 calc R U . . .
C32 C 0.8426(5) 0.4807(4) 0.7894(4) 0.087(3) Uani 1 1 d G U . . .
H32 H 0.813630 0.454740 0.796959 0.104 Uiso 1 1 calc R U . . .
C62 C 0.3864(4) 0.3450(5) 0.5648(3) 0.073(3) Uani 1 1 d G U . . .
C63 C 0.3988(4) 0.3088(5) 0.5338(3) 0.081(3) Uani 1 1 d G U . . .
H63 H 0.444291 0.292440 0.540862 0.097 Uiso 1 1 calc R U . . .
C64 C 0.3448(6) 0.2965(4) 0.4926(3) 0.085(3) Uani 1 1 d G U . . .
H64 H 0.353238 0.271752 0.471445 0.102 Uiso 1 1 calc R U . . .
C93 C 0.2783(5) 0.3204(5) 0.4823(3) 0.083(3) Uani 1 1 d G U . . .
C65 C 0.2658(4) 0.3566(5) 0.5132(3) 0.076(3) Uani 1 1 d G U . . .
H65 H 0.220383 0.373001 0.506184 0.091 Uiso 1 1 calc R U . . .
C61 C 0.3199(5) 0.3689(4) 0.5545(3) 0.073(3) Uani 1 1 d G U . . .
C76 C 0.3722(5) 0.5844(5) 0.5642(3) 0.078(3) Uani 1 1 d G U . . .
C77 C 0.4447(5) 0.5965(5) 0.5782(3) 0.082(3) Uani 1 1 d G U . . .
C78 C 0.4704(4) 0.6322(5) 0.5526(4) 0.087(3) Uani 1 1 d G U . . .
H78 H 0.519917 0.640557 0.562198 0.104 Uiso 1 1 calc R U . . .
C79 C 0.4236(5) 0.6558(5) 0.5131(4) 0.088(3) Uani 1 1 d G U . . .
H79 H 0.441160 0.680214 0.495630 0.106 Uiso 1 1 calc R U . . .
C80 C 0.3511(5) 0.6436(5) 0.4991(3) 0.088(3) Uani 1 1 d G U . . .
C81 C 0.3254(4) 0.6079(5) 0.5246(4) 0.083(3) Uani 1 1 d G U . . .
H81 H 0.275846 0.599626 0.515055 0.100 Uiso 1 1 calc R U . . .
C54 C 0.5422(8) 0.3237(7) 0.9215(5) 0.071(2) Uani 1 1 d . U . . .
C40 C 0.9410(7) 0.5797(7) 0.9989(5) 0.065(2) Uani 1 1 d . U . . .
H40 H 0.956678 0.614008 0.995414 0.078 Uiso 1 1 calc R U . . .
C41 C 0.9495(7) 0.5623(7) 1.0435(5) 0.065(2) Uani 1 1 d . U . . .
C50 C 0.7244(7) 0.5650(7) 0.9857(5) 0.064(2) Uani 1 1 d . U . . .
H50 H 0.768211 0.546173 0.993985 0.077 Uiso 1 1 calc R U . . .
C13 C 0.1618(6) 0.4557(5) 0.8014(4) 0.095(3) Uani 1 1 d G U . . .
C14 C 0.0903(6) 0.4676(5) 0.7945(4) 0.101(3) Uani 1 1 d G U . . .
H14 H 0.074568 0.502739 0.789990 0.121 Uiso 1 1 calc R U . . .
C15 C 0.0418(4) 0.4281(6) 0.7940(4) 0.104(3) Uani 1 1 d G U . . .
H15 H -0.007014 0.436274 0.789282 0.125 Uiso 1 1 calc R U . . .
C16 C 0.0648(6) 0.3767(5) 0.8006(4) 0.105(3) Uani 1 1 d G U . . .
H16 H 0.031719 0.349725 0.800300 0.126 Uiso 1 1 calc R U . . .
C17 C 0.1363(7) 0.3648(5) 0.8076(4) 0.106(3) Uani 1 1 d G U . . .
H17 H 0.152034 0.329641 0.812025 0.127 Uiso 1 1 calc R U . . .
C18 C 0.1848(4) 0.4043(6) 0.8080(4) 0.103(3) Uani 1 1 d G U . . .
H18 H 0.233618 0.396105 0.812733 0.124 Uiso 1 1 calc R U . . .
C43 C 0.8821(8) 0.4265(7) 1.0156(5) 0.066(2) Uani 1 1 d . U . . .
C53 C 0.6158(8) 0.3314(7) 0.9345(5) 0.071(2) Uani 1 1 d . U . . .
C39 C 0.9117(7) 0.5513(7) 0.9594(5) 0.064(2) Uani 1 1 d . U . . .
H39 H 0.904655 0.566118 0.929273 0.077 Uiso 1 1 calc R U . . .
C88 C 0.4695(6) 0.4630(7) 0.9214(3) 0.074(4) Uani 1 1 d D U . . .
H88 H 0.459501 0.500935 0.923372 0.089 Uiso 1 1 calc R U . . .
C89 C 0.5240(7) 0.4481(8) 0.9666(3) 0.081(5) Uani 1 1 d D U . . .
H89A H 0.539505 0.412209 0.964632 0.122 Uiso 1 1 calc R U . . .
H89B H 0.503107 0.450965 0.992122 0.122 Uiso 1 1 calc R U . . .
H89C H 0.565352 0.471500 0.972913 0.122 Uiso 1 1 calc R U . . .
C68 C 0.1219(8) 0.5807(8) 0.4976(5) 0.073(2) Uani 1 1 d . U . . .
C44 C 0.9834(8) 0.5976(7) 1.0846(5) 0.077(4) Uani 1 1 d . U . . .
H44A H 1.031771 0.606979 1.084844 0.115 Uiso 1 1 calc R U . . .
H44B H 0.986101 0.579502 1.113842 0.115 Uiso 1 1 calc R U . . .
H44C H 0.954498 0.629166 1.081815 0.115 Uiso 1 1 calc R U . . .
C74 C 0.1196(8) 0.5248(8) 0.4864(5) 0.070(3) Uani 1 1 d . U . . .
C87 C 0.3998(6) 0.4349(8) 0.9127(5) 0.095(5) Uani 1 1 d D U . . .
H87A H 0.362238 0.453045 0.888245 0.142 Uiso 1 1 calc R U . . .
H87B H 0.387158 0.434013 0.941743 0.142 Uiso 1 1 calc R U . . .
H87C H 0.404474 0.399224 0.902459 0.142 Uiso 1 1 calc R U . . .
C58 C 0.6610(9) 0.3105(7) 0.9768(5) 0.076(3) Uani 1 1 d . U . . .
H58 H 0.710853 0.317702 0.986035 0.091 Uiso 1 1 calc R U . . .
C72 C 0.1092(9) 0.6703(8) 0.4742(6) 0.081(3) Uani 1 1 d . U . . .
C1 C 0.1778(6) 0.5562(5) 0.7639(4) 0.095(3) Uani 1 1 d G U . . .
C2 C 0.1746(6) 0.5542(5) 0.7170(4) 0.098(3) Uani 1 1 d G U . . .
H2 H 0.200806 0.528395 0.706687 0.117 Uiso 1 1 calc R U . . .
C3 C 0.1330(7) 0.5900(6) 0.6852(3) 0.104(3) Uani 1 1 d G U . . .
H3 H 0.130818 0.588604 0.653120 0.124 Uiso 1 1 calc R U . . .
C4 C 0.0947(6) 0.6277(5) 0.7002(4) 0.108(3) Uani 1 1 d G U . . .
H4 H 0.066261 0.652161 0.678486 0.129 Uiso 1 1 calc R U . . .
C5 C 0.0979(6) 0.6297(5) 0.7471(4) 0.106(3) Uani 1 1 d G U . . .
H5 H 0.071689 0.655510 0.757418 0.127 Uiso 1 1 calc R U . . .
C6 C 0.1395(7) 0.5939(6) 0.7789(3) 0.101(3) Uani 1 1 d G U . . .
H6 H 0.141676 0.595301 0.810986 0.121 Uiso 1 1 calc R U . . .
C91 C 0.5183(6) 0.4640(7) 0.5770(4) 0.077(4) Uani 1 1 d D U . . .
H91 H 0.540900 0.498823 0.576865 0.092 Uiso 1 1 calc R U . . .
C19 C 0.7497(6) 0.4881(5) 0.6431(3) 0.094(3) Uani 1 1 d G U . . .
C20 C 0.7641(6) 0.4674(5) 0.6043(4) 0.097(3) Uani 1 1 d G U . . .
H20 H 0.787575 0.434697 0.606657 0.116 Uiso 1 1 calc R U . . .
C21 C 0.7440(6) 0.4944(5) 0.5620(3) 0.099(3) Uani 1 1 d G U . . .
H21 H 0.753834 0.480162 0.535469 0.119 Uiso 1 1 calc R U . . .
C22 C 0.7096(6) 0.5421(5) 0.5585(3) 0.105(3) Uani 1 1 d G U . . .
H22 H 0.695897 0.560594 0.529624 0.126 Uiso 1 1 calc R U . . .
C23 C 0.6952(6) 0.5629(5) 0.5973(4) 0.106(3) Uani 1 1 d G U . . .
H23 H 0.671702 0.595560 0.594968 0.128 Uiso 1 1 calc R U . . .
C24 C 0.7153(6) 0.5359(5) 0.6396(3) 0.102(3) Uani 1 1 d G U . . .
H24 H 0.705443 0.550096 0.666157 0.122 Uiso 1 1 calc R U . . .
C73 C 0.1071(8) 0.6182(8) 0.4636(6) 0.078(3) Uani 1 1 d . U . . .
H73 H 0.095030 0.607927 0.431694 0.094 Uiso 1 1 calc R U . . .
C70 C 0.1446(9) 0.6478(8) 0.5568(6) 0.082(3) Uani 1 1 d . U . . .
H70 H 0.157421 0.658866 0.588586 0.098 Uiso 1 1 calc R U . . .
C25 C 0.8141(10) 0.3967(9) 0.6929(6) 0.095(3) Uani 1 1 d . U . . .
C48 C 0.6523(8) 0.6317(7) 0.9993(5) 0.071(3) Uani 1 1 d . U . . .
H48 H 0.645814 0.660799 1.017087 0.085 Uiso 1 1 calc R U . . .
C90 C 0.4575(7) 0.4584(8) 0.5317(3) 0.090(5) Uani 1 1 d D U . . .
H90A H 0.423782 0.487283 0.528606 0.134 Uiso 1 1 calc R U . . .
H90B H 0.432699 0.425348 0.531747 0.134 Uiso 1 1 calc R U . . .
H90C H 0.476419 0.458986 0.505152 0.134 Uiso 1 1 calc R U . . .
C30 C 0.8854(10) 0.3956(10) 0.6957(6) 0.102(3) Uani 1 1 d . U . . .
H30 H 0.913206 0.426597 0.701443 0.122 Uiso 1 1 calc R U . . .
C55 C 0.5154(9) 0.2941(7) 0.9500(5) 0.077(3) Uani 1 1 d . U . . .
H55 H 0.465288 0.288756 0.942257 0.092 Uiso 1 1 calc R U . . .
C85B C 0.1151(15) 0.4125(8) 0.6246(8) 0.111(7) Uani 0.60(3) 1 d D U P A 2
H85B H 0.163885 0.402377 0.645381 0.133 Uiso 0.60(3) 1 calc R U P A 2
C92 C 0.5749(7) 0.4233(8) 0.5823(5) 0.097(5) Uani 1 1 d D U . . .
H92A H 0.597302 0.427929 0.557684 0.145 Uiso 1 1 calc R U . . .
H92B H 0.553150 0.388701 0.579494 0.145 Uiso 1 1 calc R U . . .
H92C H 0.611322 0.426837 0.613166 0.145 Uiso 1 1 calc R U . . .
C49 C 0.7195(8) 0.6065(7) 1.0132(5) 0.072(3) Uani 1 1 d . U . . .
C56 C 0.5629(9) 0.2715(7) 0.9907(5) 0.081(3) Uani 1 1 d . U . . .
H56 H 0.543377 0.249387 1.008929 0.098 Uiso 1 1 calc R U . . .
C7 C 0.2534(6) 0.5327(5) 0.8605(3) 0.093(2) Uani 1 1 d G U . . .
C12 C 0.2244(6) 0.5174(5) 0.8951(4) 0.093(3) Uani 1 1 d G U . . .
H12 H 0.187304 0.492169 0.888264 0.111 Uiso 1 1 calc R U . . .
C11 C 0.2498(7) 0.5392(5) 0.9397(3) 0.096(3) Uani 1 1 d G U . . .
H11 H 0.230000 0.528751 0.963372 0.115 Uiso 1 1 calc R U . . .
C10 C 0.3041(7) 0.5761(5) 0.9497(3) 0.099(3) Uani 1 1 d G U . . .
H10 H 0.321424 0.590970 0.980236 0.119 Uiso 1 1 calc R U . . .
C9 C 0.3330(6) 0.5913(5) 0.9151(4) 0.102(3) Uani 1 1 d G U . . .
H9 H 0.370151 0.616609 0.921993 0.122 Uiso 1 1 calc R U . . .
C8 C 0.3077(6) 0.5696(5) 0.8705(4) 0.099(3) Uani 1 1 d G U . . .
H8 H 0.327455 0.580028 0.846884 0.119 Uiso 1 1 calc R U . . .
C29 C 0.9173(11) 0.3456(10) 0.6896(7) 0.107(3) Uani 1 1 d . U . . .
H29 H 0.965971 0.344356 0.690512 0.128 Uiso 1 1 calc R U . . .
C67 C 0.2186(10) 0.3089(8) 0.4359(6) 0.100(6) Uani 1 1 d . U . . .
H67A H 0.218404 0.335982 0.412867 0.150 Uiso 1 1 calc R U . . .
H67B H 0.172150 0.308561 0.441502 0.150 Uiso 1 1 calc R U . . .
H67C H 0.227124 0.274951 0.423864 0.150 Uiso 1 1 calc R U . . .
C71 C 0.1294(9) 0.6839(8) 0.5210(6) 0.085(3) Uani 1 1 d . U . . .
H71 H 0.133042 0.719761 0.529016 0.103 Uiso 1 1 calc R U . . .
C26 C 0.7781(11) 0.3496(10) 0.6864(7) 0.105(3) Uani 1 1 d . U . . .
H26 H 0.729432 0.349048 0.685398 0.126 Uiso 1 1 calc R U . . .
C75 C 0.0941(11) 0.7123(8) 0.4367(7) 0.107(5) Uani 1 1 d . U . . .
H75A H 0.138520 0.730862 0.438892 0.161 Uiso 1 1 calc R U . . .
H75B H 0.058932 0.736950 0.441397 0.161 Uiso 1 1 calc R U . . .
H75C H 0.074989 0.696297 0.405603 0.161 Uiso 1 1 calc R U . . .
C28 C 0.8798(11) 0.3030(10) 0.6829(7) 0.107(3) Uani 1 1 d . U . . .
H28 H 0.902004 0.271190 0.679123 0.129 Uiso 1 1 calc R U . . .
C57 C 0.6342(9) 0.2794(8) 1.0055(5) 0.081(3) Uani 1 1 d . U . . .
C52 C 0.7798(9) 0.6208(8) 1.0559(6) 0.095(5) Uani 1 1 d . U . . .
H52A H 0.764609 0.616523 1.083836 0.143 Uiso 1 1 calc R U . . .
H52B H 0.793415 0.657089 1.053558 0.143 Uiso 1 1 calc R U . . .
H52C H 0.820838 0.598081 1.058523 0.143 Uiso 1 1 calc R U . . .
C86B C 0.084(2) 0.3677(8) 0.5922(13) 0.120(8) Uani 0.60(3) 1 d D U P A 2
H86A H 0.110158 0.364162 0.569269 0.180 Uiso 0.60(3) 1 calc R U P A 2
H86B H 0.033622 0.374107 0.575766 0.180 Uiso 0.60(3) 1 calc R U P A 2
H86C H 0.089611 0.335520 0.610573 0.180 Uiso 0.60(3) 1 calc R U P A 2
C83 C 0.3007(10) 0.6715(9) 0.4560(7) 0.115(6) Uani 1 1 d . U . . .
H83A H 0.297416 0.708387 0.463222 0.172 Uiso 1 1 calc R U . . .
H83B H 0.252994 0.655641 0.447661 0.172 Uiso 1 1 calc R U . . .
H83C H 0.319406 0.668097 0.429511 0.172 Uiso 1 1 calc R U . . .
C95B C 0.8170(13) 0.3391(9) 0.8479(7) 0.091(6) Uani 0.542(17) 1 d D U P B 2
H95B H 0.777509 0.359683 0.825686 0.110 Uiso 0.542(17) 1 calc R U P B 2
C27 C 0.8117(11) 0.3021(10) 0.6812(7) 0.109(3) Uani 1 1 d . U . . .
H27 H 0.785805 0.270312 0.676659 0.131 Uiso 1 1 calc R U . . .
C60 C 0.6854(11) 0.2591(9) 1.0528(6) 0.116(6) Uani 1 1 d . U . . .
H60A H 0.733025 0.274189 1.058423 0.174 Uiso 1 1 calc R U . . .
H60B H 0.688513 0.221040 1.051613 0.174 Uiso 1 1 calc R U . . .
H60C H 0.666914 0.269056 1.078310 0.174 Uiso 1 1 calc R U . . .
C84B C 0.070(2) 0.4249(13) 0.6550(10) 0.113(8) Uani 0.60(3) 1 d D U P A 2
H84A H 0.040706 0.394515 0.656708 0.170 Uiso 0.60(3) 1 calc R U P A 2
H84B H 0.038508 0.454407 0.641663 0.170 Uiso 0.60(3) 1 calc R U P A 2
H84C H 0.100856 0.433891 0.686673 0.170 Uiso 0.60(3) 1 calc R U P A 2
C96B C 0.8769(16) 0.3338(13) 0.8276(9) 0.091(7) Uani 0.542(17) 1 d D U P B 2
H96A H 0.857666 0.322738 0.794716 0.136 Uiso 0.542(17) 1 calc R U P B 2
H96B H 0.911142 0.307768 0.845440 0.136 Uiso 0.542(17) 1 calc R U P B 2
H96C H 0.901185 0.367384 0.829217 0.136 Uiso 0.542(17) 1 calc R U P B 2
C94B C 0.7885(18) 0.2863(10) 0.8551(12) 0.107(7) Uani 0.542(17) 1 d D U P B 2
H94A H 0.745582 0.290660 0.864610 0.160 Uiso 0.542(17) 1 calc R U P B 2
H94B H 0.825061 0.267468 0.879648 0.160 Uiso 0.542(17) 1 calc R U P B 2
H94C H 0.776280 0.266524 0.825712 0.160 Uiso 0.542(17) 1 calc R U P B 2
C85A C 0.094(2) 0.4158(11) 0.6190(10) 0.109(7) Uani 0.40(3) 1 d D U P A 1
H85A H 0.041204 0.420871 0.611116 0.130 Uiso 0.40(3) 1 calc R U P A 1
C86A C 0.107(4) 0.3640(7) 0.5999(17) 0.116(9) Uani 0.40(3) 1 d D U P A 1
H86D H 0.102432 0.367633 0.566583 0.174 Uiso 0.40(3) 1 calc R U P A 1
H86E H 0.072057 0.338708 0.603532 0.174 Uiso 0.40(3) 1 calc R U P A 1
H86F H 0.155558 0.351979 0.617224 0.174 Uiso 0.40(3) 1 calc R U P A 1
C84A C 0.127(3) 0.4178(17) 0.6714(9) 0.110(9) Uani 0.40(3) 1 d D U P A 1
H84D H 0.179352 0.416553 0.679916 0.166 Uiso 0.40(3) 1 d R U P A 1
H84E H 0.110092 0.387973 0.685206 0.166 Uiso 0.40(3) 1 d R U P A 1
H84F H 0.112682 0.450143 0.683186 0.166 Uiso 0.40(3) 1 d R U P A 1
C95A C 0.8342(16) 0.3152(8) 0.8712(8) 0.096(7) Uani 0.458(17) 1 d D U P B 1
H95A H 0.793303 0.296777 0.877263 0.115 Uiso 0.458(17) 1 calc R U P B 1
C94A C 0.900(2) 0.2828(11) 0.8914(12) 0.102(8) Uani 0.458(17) 1 d D U P B 1
H94D H 0.906485 0.275958 0.924616 0.154 Uiso 0.458(17) 1 calc R U P B 1
H94E H 0.941603 0.301507 0.888486 0.154 Uiso 0.458(17) 1 calc R U P B 1
H94F H 0.894399 0.249772 0.874335 0.154 Uiso 0.458(17) 1 calc R U P B 1
C96A C 0.816(2) 0.3216(14) 0.8189(7) 0.104(8) Uani 0.458(17) 1 d D U P B 1
H96D H 0.829699 0.289931 0.805472 0.156 Uiso 0.458(17) 1 calc R U P B 1
H96E H 0.842739 0.351316 0.812206 0.156 Uiso 0.458(17) 1 calc R U P B 1
H96F H 0.764768 0.327672 0.804881 0.156 Uiso 0.458(17) 1 calc R U P B 1
Ag2A Ag 0.65995(6) 0.43865(7) 0.71342(4) 0.0845(5) Uani 1 1 d . U . C 1
Ag1A Ag 0.32910(5) 0.47445(6) 0.78600(4) 0.0694(4) Uani 1 1 d . U . D 1
C86 C 0.0239(8) 0.4332(6) 0.4433(5) 0.093(5) Uani 1 1 d D U . . .
H86G H 0.024748 0.395759 0.437064 0.140 Uiso 1 1 calc R U . . .
H86H H -0.023453 0.447247 0.426195 0.140 Uiso 1 1 calc R U . . .
H86I H 0.033937 0.438857 0.477027 0.140 Uiso 1 1 calc R U . . .
C84 C 0.0796(8) 0.4601(6) 0.4273(4) 0.078(3) Uani 1 1 d D U . . .
H84 H 0.126795 0.442581 0.441837 0.093 Uiso 1 1 calc R U . . .
C85 C 0.0615(10) 0.4588(8) 0.3746(4) 0.106(6) Uani 1 1 d D U . . .
H85C H 0.065802 0.423047 0.364407 0.159 Uiso 1 1 calc R U . . .
H85D H 0.094682 0.481368 0.365138 0.159 Uiso 1 1 calc R U . . .
H85E H 0.012390 0.471119 0.360005 0.159 Uiso 1 1 calc R U . . .
C94 C 0.8893(12) 0.3554(7) 1.0646(7) 0.083(4) Uani 0.598(17) 1 d D U P E 1
H94 H 0.839924 0.348652 1.042782 0.099 Uiso 0.598(17) 1 calc R U P E 1
C96 C 0.9408(16) 0.3185(7) 1.0538(10) 0.101(6) Uani 0.598(17) 1 d D U P E 1
H96G H 0.927786 0.282636 1.058790 0.151 Uiso 0.598(17) 1 calc R U P E 1
H96H H 0.989369 0.325806 1.074510 0.151 Uiso 0.598(17) 1 calc R U P E 1
H96I H 0.938967 0.322866 1.021019 0.151 Uiso 0.598(17) 1 calc R U P E 1
C95 C 0.8896(17) 0.3495(10) 1.1146(8) 0.097(6) Uani 0.598(17) 1 d D U P E 1
H95C H 0.887537 0.312624 1.122414 0.146 Uiso 0.598(17) 1 d R U P E 1
H95D H 0.849437 0.368034 1.120094 0.146 Uiso 0.598(17) 1 d R U P E 1
H95E H 0.934787 0.364524 1.134494 0.146 Uiso 0.598(17) 1 d R U P E 1
C97 C 0.9100(14) 0.3535(8) 1.0698(10) 0.081(4) Uani 0.402(17) 1 d D U P E 2
H97 H 0.920817 0.332487 1.044780 0.097 Uiso 0.402(17) 1 calc R U P E 2
C1A C 0.8371(15) 0.3382(13) 1.0718(15) 0.095(7) Uani 0.402(17) 1 d D U P E 2
H1AA H 0.803547 0.335693 1.039874 0.143 Uiso 0.402(17) 1 calc R U P E 2
H1AB H 0.820166 0.364603 1.089389 0.143 Uiso 0.402(17) 1 calc R U P E 2
H1AC H 0.840286 0.304463 1.087556 0.143 Uiso 0.402(17) 1 calc R U P E 2
C1B C 0.9660(18) 0.3422(13) 1.1160(13) 0.102(8) Uani 0.402(17) 1 d D U P E 2
H1BA H 0.975205 0.304661 1.118936 0.152 Uiso 0.402(17) 1 calc R U P E 2
H1BB H 0.949086 0.354036 1.141653 0.152 Uiso 0.402(17) 1 calc R U P E 2
H1BC H 1.010352 0.360553 1.117539 0.152 Uiso 0.402(17) 1 calc R U P E 2
C98B C 0.2977(10) 0.2774(9) 0.7128(7) 0.123(7) Uani 0.776(14) 1 d D U P F 2
H98B H 0.300508 0.244188 0.730736 0.148 Uiso 0.776(14) 1 calc R U P F 2
C99B C 0.3177(14) 0.2645(12) 0.6702(7) 0.145(8) Uani 0.776(14) 1 d D U P F 2
H99A H 0.369916 0.262888 0.678494 0.218 Uiso 0.776(14) 1 calc R U P F 2
H99B H 0.299140 0.291461 0.646352 0.218 Uiso 0.776(14) 1 calc R U P F 2
H99C H 0.297071 0.230753 0.657796 0.218 Uiso 0.776(14) 1 calc R U P F 2
C100 C 0.2228(8) 0.2967(12) 0.7016(10) 0.154(9) Uani 0.776(14) 1 d D U P F 2
H10A H 0.189433 0.268736 0.686716 0.231 Uiso 0.776(14) 1 calc R U P F 2
H10B H 0.215701 0.326300 0.680015 0.231 Uiso 0.776(14) 1 calc R U P F 2
H10C H 0.214105 0.307646 0.730525 0.231 Uiso 0.776(14) 1 calc R U P F 2
C101 C 0.6426(14) 0.6577(8) 0.7294(9) 0.132(8) Uani 0.67(2) 1 d D U P G 2
H101 H 0.678414 0.680902 0.751583 0.158 Uiso 0.67(2) 1 calc R U P G 2
C103 C 0.5711(16) 0.6847(10) 0.7151(12) 0.141(9) Uani 0.67(2) 1 d D U P G 2
H10D H 0.544391 0.675669 0.682561 0.212 Uiso 0.67(2) 1 calc R U P G 2
H10E H 0.578332 0.722413 0.717807 0.212 Uiso 0.67(2) 1 calc R U P G 2
H10F H 0.543967 0.673445 0.735736 0.212 Uiso 0.67(2) 1 calc R U P G 2
C102 C 0.6657(19) 0.6491(13) 0.6867(10) 0.150(9) Uani 0.67(2) 1 d D U P G 2
H10G H 0.714770 0.635754 0.696471 0.224 Uiso 0.67(2) 1 calc R U P G 2
H10H H 0.663627 0.682200 0.670069 0.224 Uiso 0.67(2) 1 calc R U P G 2
H10I H 0.633605 0.623908 0.665892 0.224 Uiso 0.67(2) 1 calc R U P G 2
C104 C 0.715(3) 0.6687(19) 0.725(2) 0.136(9) Uani 0.33(2) 1 d D U P G 1
H10J H 0.750288 0.643288 0.742824 0.205 Uiso 0.33(2) 1 d R U P G 1
H10K H 0.734778 0.703838 0.731554 0.205 Uiso 0.33(2) 1 d R U P G 1
H10L H 0.702198 0.661318 0.691524 0.205 Uiso 0.33(2) 1 d R U P G 1
C105 C 0.670(2) 0.6605(9) 0.7561(16) 0.133(9) Uani 0.33(2) 1 d D U P G 1
H105 H 0.702905 0.664022 0.788948 0.159 Uiso 0.33(2) 1 calc R U P G 1
C106 C 0.615(4) 0.7016(9) 0.751(3) 0.140(10) Uani 0.33(2) 1 d D U P G 1
H10M H 0.654342 0.726321 0.760809 0.210 Uiso 0.33(2) 1 d R U P G 1
H10N H 0.587112 0.702441 0.772789 0.210 Uiso 0.33(2) 1 d R U P G 1
H10O H 0.583302 0.711051 0.719269 0.210 Uiso 0.33(2) 1 d R U P G 1
C107 C 0.326(5) 0.2206(11) 0.751(2) 0.130(10) Uani 0.224(14) 1 d D U P F 1
H10P H 0.311330 0.210742 0.717533 0.195 Uiso 0.224(14) 1 d R U P F 1
H10Q H 0.291820 0.206772 0.765273 0.195 Uiso 0.224(14) 1 d R U P F 1
H10R H 0.373800 0.206352 0.766783 0.195 Uiso 0.224(14) 1 d R U P F 1
C98A C 0.363(3) 0.2685(13) 0.7753(13) 0.121(8) Uani 0.224(14) 1 d D U P F 1
H98A H 0.416162 0.261925 0.784512 0.145 Uiso 0.224(14) 1 calc R U P F 1
C99A C 0.345(5) 0.279(3) 0.8195(12) 0.114(10) Uani 0.224(14) 1 d D U P F 1
H99D H 0.377871 0.304532 0.839683 0.171 Uiso 0.224(14) 1 d R U P F 1
H99E H 0.347221 0.246512 0.836803 0.171 Uiso 0.224(14) 1 d R U P F 1
H99F H 0.296391 0.292792 0.809743 0.171 Uiso 0.224(14) 1 d R U P F 1
O39 O 0.5756(6) 0.2885(5) 0.7378(4) 0.090(3) Uani 1 1 d D U . . .
O41 O 0.4160(7) 0.6335(5) 0.7630(5) 0.106(3) Uani 1 1 d D U . . .
C99 C 0.338(2) 0.6386(17) 0.6797(7) 0.133(10) Uani 0.497(13) 1 d D U P H 1
H99G H 0.355019 0.604470 0.672985 0.200 Uiso 0.497(13) 1 d R U P H 1
H99H H 0.350869 0.665120 0.660155 0.200 Uiso 0.497(13) 1 d R U P H 1
H99I H 0.286159 0.637770 0.672665 0.200 Uiso 0.497(13) 1 d R U P H 1
C98 C 0.3646(14) 0.6647(11) 0.7267(8) 0.118(6) Uani 0.497(13) 1 d D U P H 1
H98 H 0.389131 0.697667 0.722812 0.142 Uiso 0.497(13) 1 calc R U P H 1
C108 C 0.3020(16) 0.6793(18) 0.7427(13) 0.137(8) Uani 0.497(13) 1 d D U P H 1
H10S H 0.254524 0.670174 0.721319 0.205 Uiso 0.497(13) 1 d R U P H 1
H10T H 0.308904 0.717034 0.742029 0.205 Uiso 0.497(13) 1 d R U P H 1
H10U H 0.305634 0.668514 0.774689 0.205 Uiso 0.497(13) 1 d R U P H 1
C109 C 0.387(2) 0.6587(19) 0.8335(11) 0.149(8) Uani 0.503(13) 1 d D U P H 2
H10V H 0.416354 0.669607 0.864907 0.224 Uiso 0.503(13) 1 d R U P H 2
H10W H 0.361624 0.626437 0.835808 0.224 Uiso 0.503(13) 1 d R U P H 2
H10X H 0.351844 0.686007 0.819407 0.224 Uiso 0.503(13) 1 d R U P H 2
C1C C 0.4288(15) 0.6725(11) 0.8009(9) 0.123(6) Uani 0.503(13) 1 d D U P H 2
H1C H 0.411233 0.706954 0.786157 0.147 Uiso 0.503(13) 1 calc R U P H 2
C1D C 0.5064(16) 0.6783(17) 0.8291(11) 0.136(10) Uani 0.503(13) 1 d D U P H 2
H1DA H 0.531478 0.645621 0.827808 0.204 Uiso 0.503(13) 1 d R U P H 2
H1DB H 0.510168 0.685961 0.861768 0.204 Uiso 0.503(13) 1 d R U P H 2
H1DC H 0.528188 0.706621 0.816498 0.204 Uiso 0.503(13) 1 d R U P H 2
C110 C 0.5946(16) 0.2518(9) 0.7065(9) 0.109(6) Uani 0.492(14) 1 d D U P I 1
H110 H 0.644200 0.238817 0.722614 0.131 Uiso 0.492(14) 1 calc R U P I 1
C111 C 0.593(3) 0.2763(15) 0.6609(10) 0.130(9) Uani 0.492(14) 1 d D U P I 1
H11A H 0.544815 0.272475 0.638899 0.195 Uiso 0.492(14) 1 d R U P I 1
H11B H 0.625415 0.251665 0.652559 0.195 Uiso 0.492(14) 1 d R U P I 1
H11C H 0.610215 0.311885 0.659319 0.195 Uiso 0.492(14) 1 d R U P I 1
C112 C 0.544(2) 0.2061(10) 0.6979(13) 0.130(8) Uani 0.492(14) 1 d D U P I 1
H11D H 0.492541 0.212113 0.690577 0.195 Uiso 0.492(14) 1 d R U P I 1
H11E H 0.562591 0.188803 0.728417 0.195 Uiso 0.492(14) 1 d R U P I 1
H11F H 0.552561 0.183973 0.673577 0.195 Uiso 0.492(14) 1 d R U P I 1
C113 C 0.658(2) 0.2162(14) 0.7621(14) 0.143(8) Uani 0.508(14) 1 d D U P I 2
H11G H 0.641112 0.181913 0.749088 0.215 Uiso 0.508(14) 1 d R U P I 2
H11H H 0.693332 0.212053 0.793408 0.215 Uiso 0.508(14) 1 d R U P I 2
H11I H 0.680622 0.234033 0.741548 0.215 Uiso 0.508(14) 1 d R U P I 2
C1E C 0.5879(16) 0.2381(9) 0.7622(10) 0.123(6) Uani 0.508(14) 1 d D U P I 2
H1E H 0.549850 0.213816 0.743462 0.148 Uiso 0.508(14) 1 calc R U P I 2
C1F C 0.582(2) 0.2405(16) 0.8105(11) 0.145(9) Uani 0.508(14) 1 d D U P I 2
H1FA H 0.596104 0.272687 0.828559 0.217 Uiso 0.508(14) 1 d R U P I 2
H1FB H 0.610864 0.211507 0.827569 0.217 Uiso 0.508(14) 1 d R U P I 2
H1FC H 0.531074 0.233487 0.806019 0.217 Uiso 0.508(14) 1 d R U P I 2

loop_
_atom_site_aniso_label
_atom_site_aniso_U_11
_atom_site_aniso_U_22
_atom_site_aniso_U_33
_atom_site_aniso_U_23
_atom_site_aniso_U_13
_atom_site_aniso_U_12
Ti1 0.0267(10) 0.0681(17) 0.0312(11) -0.0050(10) 0.0122(8) -0.0006(10)
Ti4 0.0344(11) 0.0778(18) 0.0310(11) 0.0019(11) 0.0144(9) -0.0056(12)
Ti6 0.0271(10) 0.088(2) 0.0312(11) 0.0030(11) 0.0095(8) -0.0035(11)
Ti8 0.0364(11) 0.0717(18) 0.0345(11) -0.0022(11) 0.0108(9) -0.0131(12)
Ti10 0.0297(11) 0.0773(19) 0.0390(12) -0.0155(11) 0.0063(9) 0.0039(11)
Ti12 0.0433(12) 0.0761(19) 0.0368(12) -0.0108(12) 0.0099(10) 0.0067(12)
Ti3 0.0295(11) 0.096(2) 0.0407(12) -0.0105(13) 0.0109(9) 0.0103(12)
Ti7 0.0309(11) 0.098(2) 0.0396(12) -0.0001(13) 0.0092(9) 0.0015(12)
Ti2 0.0354(11) 0.112(2) 0.0282(11) -0.0016(12) 0.0135(9) 0.0050(13)
Ti9 0.0405(13) 0.073(2) 0.0620(16) -0.0024(13) 0.0053(11) 0.0036(13)
Ti5 0.0350(12) 0.121(2) 0.0439(13) 0.0222(14) 0.0116(10) -0.0107(14)
Ti11 0.0388(13) 0.086(2) 0.0567(15) 0.0145(14) 0.0070(11) -0.0154(13)
P1 0.0368(18) 0.143(4) 0.0422(19) 0.014(2) 0.0190(15) 0.008(2)
P2 0.0363(18) 0.148(4) 0.052(2) -0.027(2) 0.0149(16) 0.010(2)
O1 0.031(3) 0.061(5) 0.039(4) -0.011(3) 0.005(3) -0.003(3)
O4 0.032(4) 0.092(5) 0.025(3) -0.007(3) 0.013(3) 0.009(4)
O6 0.031(3) 0.063(4) 0.037(4) -0.007(3) 0.015(3) -0.008(3)
O8 0.034(3) 0.095(6) 0.037(4) -0.005(4) 0.010(3) -0.003(3)
O10 0.032(3) 0.078(5) 0.030(3) -0.004(3) 0.011(3) 0.012(4)
O12 0.028(4) 0.086(5) 0.032(4) 0.007(3) 0.010(3) -0.003(3)
O14 0.029(4) 0.095(6) 0.042(4) -0.011(4) 0.009(3) 0.006(4)
O16 0.040(3) 0.065(5) 0.037(4) -0.003(3) 0.014(3) -0.001(3)
O18 0.033(3) 0.095(6) 0.028(3) -0.004(3) 0.014(3) -0.013(3)
O20 0.043(4) 0.056(5) 0.038(3) 0.000(3) 0.011(3) -0.007(3)
O22 0.042(4) 0.084(5) 0.031(3) -0.006(4) 0.008(3) -0.001(4)
O24 0.025(4) 0.082(5) 0.047(4) 0.006(4) 0.011(3) -0.008(3)
O26 0.038(3) 0.094(6) 0.047(4) 0.018(4) 0.011(3) -0.003(4)
O28 0.033(3) 0.094(5) 0.029(4) 0.003(3) 0.011(3) -0.006(3)
O30 0.027(3) 0.098(7) 0.042(4) -0.009(4) 0.015(3) 0.004(4)
O32 0.033(3) 0.088(7) 0.038(4) -0.001(4) 0.010(3) -0.001(4)
O34 0.055(5) 0.091(6) 0.041(4) 0.013(4) 0.018(4) -0.012(5)
O36 0.049(5) 0.088(6) 0.046(4) -0.023(4) 0.003(3) 0.010(5)
O38 0.033(4) 0.102(6) 0.049(4) -0.015(4) 0.012(3) 0.003(4)
O40 0.035(3) 0.089(5) 0.041(4) -0.014(4) 0.010(3) 0.010(4)
O42 0.034(4) 0.090(6) 0.038(4) -0.001(4) 0.004(3) 0.003(4)
O21 0.037(4) 0.059(5) 0.053(4) -0.005(4) -0.003(3) -0.006(4)
O11 0.041(4) 0.104(7) 0.070(6) 0.003(5) 0.015(4) -0.017(5)
O23 0.047(5) 0.097(5) 0.044(4) 0.004(4) 0.012(4) 0.009(5)
O3 0.041(4) 0.136(6) 0.024(3) 0.002(4) 0.012(3) 0.016(4)
O25 0.053(5) 0.131(7) 0.035(4) -0.011(5) 0.013(3) 0.017(5)
O13 0.036(4) 0.139(6) 0.035(4) 0.013(3) 0.020(3) -0.005(4)
O27 0.044(4) 0.103(7) 0.043(4) 0.015(5) 0.016(3) -0.001(4)
O7 0.041(4) 0.102(7) 0.054(5) 0.009(5) 0.008(4) 0.005(4)
O29 0.041(4) 0.087(6) 0.050(4) 0.020(4) 0.001(3) -0.010(4)
O15 0.038(5) 0.100(7) 0.050(4) -0.006(4) 0.004(3) 0.010(4)
O31 0.044(5) 0.107(7) 0.047(5) 0.001(5) 0.006(4) 0.008(5)
O2 0.039(5) 0.109(7) 0.044(4) 0.002(4) 0.005(3) 0.013(5)
O33 0.038(4) 0.090(6) 0.050(5) -0.004(4) -0.003(4) 0.002(4)
O17 0.047(5) 0.103(7) 0.080(6) -0.026(6) 0.019(4) 0.019(5)
O35 0.071(6) 0.078(6) 0.084(7) -0.007(5) 0.031(5) -0.033(5)
O9 0.034(3) 0.132(6) 0.049(4) 0.022(4) 0.016(3) -0.018(4)
O37 0.070(7) 0.100(7) 0.054(5) 0.000(5) 0.002(5) -0.003(6)
O19 0.048(5) 0.146(7) 0.064(5) 0.041(6) 0.011(4) -0.022(6)
C45 0.040(4) 0.091(6) 0.041(4) -0.018(4) 0.013(3) 0.000(4)
C51 0.030(4) 0.091(6) 0.042(4) -0.018(4) 0.014(3) -0.003(4)
C46 0.044(4) 0.094(6) 0.043(4) -0.019(4) 0.014(3) 0.002(4)
C66 0.049(5) 0.095(7) 0.041(5) -0.006(4) 0.009(4) 0.004(5)
C59 0.054(4) 0.088(7) 0.042(5) 0.008(4) 0.019(4) 0.004(5)
C38 0.039(4) 0.093(5) 0.050(4) -0.011(4) 0.013(4) 0.010(4)
C82 0.047(4) 0.117(8) 0.053(5) 0.026(5) 0.017(4) -0.004(5)
O5 0.077(6) 0.109(7) 0.118(9) 0.030(6) 0.007(6) -0.048(6)
C69 0.062(5) 0.105(5) 0.057(4) 0.008(4) 0.020(4) 0.010(5)
C37 0.041(4) 0.091(5) 0.050(4) -0.012(4) 0.011(4) 0.012(4)
C47 0.048(4) 0.096(6) 0.046(4) -0.021(4) 0.012(4) 0.004(4)
C42 0.042(4) 0.094(5) 0.050(4) -0.013(4) 0.011(4) 0.011(4)
C31 0.058(4) 0.142(6) 0.062(4) 0.008(4) 0.028(4) 0.001(4)
C36 0.067(5) 0.141(7) 0.065(5) 0.008(5) 0.022(4) -0.001(5)
C35 0.068(5) 0.142(7) 0.070(5) 0.008(5) 0.018(4) 0.000(5)
C34 0.069(5) 0.142(7) 0.072(5) 0.003(5) 0.020(5) 0.000(5)
C33 0.068(5) 0.142(7) 0.066(5) 0.002(5) 0.023(4) 0.001(5)
C32 0.063(5) 0.140(7) 0.061(5) 0.005(5) 0.023(4) 0.002(5)
C62 0.063(4) 0.105(6) 0.047(4) -0.015(4) 0.010(4) 0.009(4)
C63 0.073(5) 0.110(7) 0.051(5) -0.018(4) 0.008(4) 0.014(5)
C64 0.078(5) 0.110(7) 0.055(5) -0.017(5) 0.006(4) 0.014(5)
C93 0.074(5) 0.108(7) 0.053(5) -0.015(4) 0.001(4) 0.009(5)
C65 0.067(5) 0.106(6) 0.047(4) -0.013(4) 0.007(4) 0.009(5)
C61 0.064(4) 0.103(6) 0.047(4) -0.012(4) 0.009(4) 0.010(4)
C76 0.056(4) 0.121(7) 0.058(5) 0.031(4) 0.019(4) -0.009(5)
C77 0.060(4) 0.122(7) 0.062(5) 0.036(4) 0.017(4) -0.010(5)
C78 0.065(5) 0.125(7) 0.069(5) 0.037(5) 0.017(4) -0.012(5)
C79 0.069(5) 0.123(7) 0.070(5) 0.038(5) 0.017(4) -0.011(5)
C80 0.069(5) 0.123(7) 0.067(5) 0.035(5) 0.015(4) -0.010(5)
C81 0.061(4) 0.122(7) 0.063(5) 0.034(4) 0.017(4) -0.006(5)
C54 0.071(4) 0.094(6) 0.050(4) 0.018(4) 0.022(4) -0.004(5)
C40 0.044(4) 0.092(6) 0.056(4) -0.014(4) 0.013(4) 0.007(4)
C41 0.042(4) 0.095(6) 0.054(4) -0.014(4) 0.011(4) 0.006(5)
C50 0.044(4) 0.098(6) 0.046(4) -0.021(4) 0.010(3) 0.005(4)
C13 0.062(4) 0.152(6) 0.077(5) -0.021(5) 0.030(4) -0.002(4)
C14 0.062(5) 0.159(7) 0.085(6) -0.017(6) 0.030(5) -0.009(5)
C15 0.067(5) 0.159(7) 0.087(6) -0.017(6) 0.025(5) -0.009(5)
C16 0.068(5) 0.159(7) 0.086(6) -0.018(6) 0.023(5) -0.011(5)
C17 0.072(5) 0.158(7) 0.087(6) -0.020(6) 0.026(5) -0.006(5)
C18 0.067(5) 0.157(7) 0.087(6) -0.021(6) 0.026(5) -0.009(5)
C43 0.049(5) 0.097(5) 0.049(4) -0.007(4) 0.011(4) 0.011(5)
C53 0.070(4) 0.095(6) 0.052(4) 0.014(4) 0.022(4) -0.002(5)
C39 0.041(4) 0.096(5) 0.053(4) -0.010(4) 0.010(4) 0.006(5)
C88 0.042(6) 0.157(14) 0.027(6) -0.006(6) 0.016(5) 0.014(7)
C89 0.069(8) 0.151(15) 0.024(5) -0.010(8) 0.014(5) 0.013(9)
C68 0.059(5) 0.105(5) 0.055(4) 0.009(4) 0.018(4) 0.008(5)
C44 0.060(8) 0.103(10) 0.060(7) -0.028(7) 0.009(7) 0.004(8)
C74 0.052(5) 0.108(6) 0.050(4) 0.005(4) 0.018(4) 0.007(5)
C87 0.047(7) 0.188(16) 0.060(8) 0.006(10) 0.032(6) 0.015(8)
C58 0.074(5) 0.095(6) 0.055(4) 0.017(4) 0.017(4) 0.000(5)
C72 0.070(5) 0.107(6) 0.063(5) 0.012(5) 0.018(5) 0.009(6)
C1 0.066(5) 0.138(6) 0.083(4) -0.023(4) 0.026(4) 0.014(4)
C2 0.071(6) 0.139(7) 0.083(5) -0.019(5) 0.024(5) 0.011(5)
C3 0.076(6) 0.142(7) 0.090(5) -0.018(5) 0.023(5) 0.012(5)
C4 0.079(6) 0.142(7) 0.095(5) -0.018(6) 0.018(5) 0.015(5)
C5 0.076(6) 0.143(7) 0.095(6) -0.022(6) 0.021(5) 0.018(5)
C6 0.076(6) 0.140(7) 0.087(5) -0.024(5) 0.025(5) 0.015(5)
C91 0.065(6) 0.123(9) 0.048(5) 0.010(5) 0.025(5) -0.006(6)
C19 0.067(5) 0.160(7) 0.063(4) 0.022(4) 0.033(4) 0.003(5)
C20 0.070(5) 0.165(8) 0.060(5) 0.026(5) 0.029(5) 0.002(6)
C21 0.073(6) 0.168(8) 0.063(5) 0.025(5) 0.029(5) 0.001(5)
C22 0.079(6) 0.168(8) 0.068(5) 0.029(6) 0.024(5) 0.004(6)
C23 0.079(6) 0.167(8) 0.073(5) 0.027(5) 0.025(5) 0.006(6)
C24 0.076(6) 0.164(7) 0.068(5) 0.027(5) 0.027(5) 0.006(5)
C73 0.065(5) 0.107(5) 0.061(4) 0.010(4) 0.019(4) 0.010(5)
C70 0.073(5) 0.106(6) 0.062(5) 0.007(4) 0.015(5) 0.010(6)
C25 0.071(5) 0.146(6) 0.073(5) 0.004(5) 0.033(4) 0.009(5)
C48 0.055(4) 0.100(6) 0.053(4) -0.026(4) 0.011(4) 0.006(4)
C90 0.062(8) 0.172(14) 0.038(6) 0.011(8) 0.021(5) -0.007(9)
C30 0.077(5) 0.147(7) 0.085(6) -0.003(6) 0.032(5) 0.016(5)
C55 0.076(5) 0.097(6) 0.058(5) 0.023(4) 0.021(4) -0.005(5)
C85B 0.134(17) 0.104(12) 0.105(13) -0.001(8) 0.051(12) -0.041(12)
C92 0.063(8) 0.178(14) 0.068(9) 0.014(9) 0.046(7) 0.007(8)
C49 0.054(4) 0.104(6) 0.052(4) -0.027(4) 0.009(4) 0.005(4)
C56 0.081(5) 0.101(6) 0.060(5) 0.022(5) 0.020(4) -0.002(5)
C7 0.077(4) 0.130(5) 0.077(4) -0.028(4) 0.032(4) 0.007(4)
C12 0.086(5) 0.121(5) 0.076(4) -0.023(4) 0.032(4) 0.010(4)
C11 0.090(5) 0.124(5) 0.079(4) -0.024(4) 0.033(4) 0.010(4)
C10 0.093(5) 0.124(5) 0.082(4) -0.023(4) 0.028(4) 0.008(4)
C9 0.092(5) 0.126(5) 0.086(5) -0.024(4) 0.027(4) 0.002(4)
C8 0.090(5) 0.126(5) 0.084(4) -0.025(4) 0.030(4) 0.002(4)
C29 0.082(6) 0.150(7) 0.089(6) -0.006(6) 0.028(5) 0.014(5)
C67 0.100(10) 0.116(12) 0.063(8) -0.037(8) -0.005(7) 0.011(10)
C71 0.076(5) 0.107(6) 0.069(5) 0.008(4) 0.016(5) 0.009(5)
C26 0.083(6) 0.148(7) 0.086(6) -0.001(6) 0.028(5) 0.012(5)
C75 0.107(11) 0.117(10) 0.091(9) 0.033(9) 0.022(10) 0.011(11)
C28 0.087(6) 0.147(7) 0.088(6) -0.001(6) 0.028(5) 0.012(6)
C57 0.080(5) 0.101(6) 0.059(5) 0.019(4) 0.019(4) -0.003(5)
C52 0.077(7) 0.110(8) 0.084(7) -0.039(6) 0.004(5) 0.012(7)
C86B 0.14(2) 0.103(12) 0.120(15) -0.010(11) 0.043(15) -0.039(14)
C83 0.087(9) 0.142(14) 0.102(11) 0.064(9) 0.011(8) -0.011(10)
C95B 0.100(14) 0.100(13) 0.087(12) -0.032(10) 0.047(11) 0.007(11)
C27 0.088(6) 0.148(7) 0.089(6) -0.002(6) 0.026(5) 0.011(6)
C60 0.119(11) 0.137(14) 0.076(9) 0.043(9) 0.009(8) 0.009(11)
C84B 0.134(19) 0.115(15) 0.103(15) 0.004(11) 0.054(13) -0.044(15)
C96B 0.099(15) 0.109(16) 0.075(13) -0.031(12) 0.042(12) -0.005(13)
C94B 0.109(16) 0.112(14) 0.108(15) -0.029(12) 0.049(13) -0.014(12)
C85A 0.132(18) 0.104(12) 0.101(13) -0.002(10) 0.053(13) -0.040(12)
C86A 0.13(2) 0.105(11) 0.114(16) -0.011(12) 0.045(17) -0.041(16)
C84A 0.13(2) 0.108(15) 0.098(12) 0.002(11) 0.050(17) -0.046(17)
C95A 0.104(14) 0.104(13) 0.089(12) -0.035(11) 0.043(12) 0.007(10)
C94A 0.116(16) 0.097(14) 0.097(15) -0.028(14) 0.038(14) 0.012(11)
C96A 0.119(17) 0.108(16) 0.087(12) -0.026(12) 0.035(15) -0.004(14)
Ag2A 0.0372(6) 0.1728(16) 0.0501(7) 0.0114(8) 0.0231(5) 0.0019(7)
Ag1A 0.0367(5) 0.1257(12) 0.0504(6) -0.0119(7) 0.0205(5) 0.0066(6)
C86 0.067(9) 0.136(12) 0.076(9) -0.012(10) 0.022(8) -0.019(9)
C84 0.061(7) 0.116(8) 0.062(6) -0.004(6) 0.027(6) 0.008(7)
C85 0.083(10) 0.166(15) 0.072(8) -0.034(9) 0.030(8) -0.040(11)
C94 0.072(8) 0.100(7) 0.065(7) 0.001(6) 0.007(7) 0.003(7)
C96 0.105(13) 0.103(11) 0.089(12) 0.007(11) 0.022(11) 0.013(11)
C95 0.099(13) 0.109(13) 0.077(10) 0.007(10) 0.017(10) -0.002(12)
C97 0.072(8) 0.099(7) 0.064(7) -0.001(7) 0.009(7) 0.008(8)
C1A 0.087(11) 0.103(14) 0.084(14) 0.005(13) 0.011(11) -0.004(11)
C1B 0.095(13) 0.104(14) 0.082(13) 0.011(11) -0.004(12) 0.000(13)
C98B 0.118(13) 0.116(13) 0.113(12) -0.003(10) 0.007(11) -0.068(11)
C99B 0.157(16) 0.143(16) 0.110(13) -0.032(12) 0.007(13) -0.073(15)
C100 0.113(11) 0.157(18) 0.156(17) -0.006(15) -0.010(13) -0.058(15)
C101 0.150(19) 0.108(11) 0.127(19) 0.029(12) 0.028(16) -0.054(11)
C103 0.17(2) 0.100(14) 0.13(2) 0.027(14) 0.012(16) -0.038(12)
C102 0.18(2) 0.129(15) 0.129(18) 0.029(15) 0.038(16) -0.051(14)
C104 0.16(2) 0.113(16) 0.13(2) 0.034(16) 0.031(17) -0.063(14)
C105 0.15(2) 0.107(11) 0.13(2) 0.029(14) 0.030(16) -0.054(10)
C106 0.16(2) 0.113(12) 0.13(2) 0.029(17) 0.023(18) -0.044(14)
C107 0.132(17) 0.109(12) 0.124(16) 0.005(13) 0.006(16) -0.072(16)
C98A 0.125(15) 0.108(13) 0.111(13) 0.008(9) 0.012(12) -0.069(13)
C99A 0.12(2) 0.100(19) 0.109(14) 0.020(13) 0.017(16) -0.075(18)
O39 0.077(7) 0.088(5) 0.096(7) -0.027(4) 0.012(6) 0.019(5)
O41 0.092(6) 0.079(5) 0.139(7) -0.006(4) 0.023(5) 0.015(5)
C99 0.151(18) 0.120(18) 0.126(11) -0.009(13) 0.040(11) -0.004(16)
C98 0.124(9) 0.104(8) 0.122(8) -0.001(7) 0.032(6) 0.021(7)
C108 0.129(12) 0.127(15) 0.149(14) -0.006(13) 0.036(11) 0.039(11)
C109 0.163(15) 0.145(17) 0.144(14) 0.006(13) 0.054(11) 0.012(14)
C1C 0.130(9) 0.109(8) 0.127(8) -0.010(6) 0.037(7) 0.015(7)
C1D 0.147(12) 0.107(17) 0.139(17) -0.004(14) 0.022(11) -0.006(15)
C110 0.121(9) 0.095(8) 0.115(8) -0.019(6) 0.042(7) 0.016(7)
C111 0.151(18) 0.123(17) 0.125(12) -0.015(12) 0.056(14) 0.001(15)
C112 0.149(15) 0.105(11) 0.135(14) -0.026(10) 0.045(13) -0.007(11)
C113 0.143(13) 0.120(13) 0.148(14) -0.012(13) 0.020(11) 0.044(11)
C1E 0.132(9) 0.103(7) 0.129(9) -0.009(7) 0.035(7) 0.017(7)
C1F 0.158(18) 0.132(18) 0.134(13) 0.014(12) 0.033(13) 0.030(16)

loop_
_atom_type_symbol
_atom_type_description
_atom_type_scat_dispersion_real
_atom_type_scat_dispersion_imag
_atom_type_scat_source
C C 0.0033 0.0016 'International Tables Vol C Tables 4.2.6.8 and 6.1.1.4'
H H 0.0000 0.0000 'International Tables Vol C Tables 4.2.6.8 and 6.1.1.4'
Ag Ag -0.8971 1.1015 'International Tables Vol C Tables 4.2.6.8 and 6.1.1.4'
N N 0.0061 0.0033 'International Tables Vol C Tables 4.2.6.8 and 6.1.1.4'
O O 0.0106 0.0060 'International Tables Vol C Tables 4.2.6.8 and 6.1.1.4'
P P 0.1023 0.0942 'International Tables Vol C Tables 4.2.6.8 and 6.1.1.4'
Ti Ti 0.2776 0.4457 'International Tables Vol C Tables 4.2.6.8 and 6.1.1.4'

loop_
_geom_angle_atom_site_label_1
_geom_angle_atom_site_label_2
_geom_angle_atom_site_label_3
_geom_angle
_geom_angle_site_symmetry_1
_geom_angle_site_symmetry_3
_geom_angle_publ_flag
Ti4 Ti1 Ti3 112.63(9) . . ?
Ti4 Ti1 Ag2A 120.63(7) . . ?
Ti10 Ti1 Ti4 56.00(7) . . ?
Ti10 Ti1 Ti3 115.56(8) . . ?
Ti10 Ti1 Ag2A 124.05(8) . . ?
O1 Ti1 Ti4 81.3(2) . . ?
O1 Ti1 Ti10 42.1(2) . . ?
O1 Ti1 Ti3 75.1(2) . . ?
O1 Ti1 O16 79.5(3) . . ?
O1 Ti1 Ag2A 143.9(3) . . ?
O6 Ti1 Ti4 31.9(3) . . ?
O6 Ti1 Ti10 34.0(2) . . ?
O6 Ti1 Ti3 135.5(2) . . ?
O6 Ti1 O1 73.5(3) . . ?
O6 Ti1 O16 72.2(3) . . ?
O6 Ti1 Ag2A 109.1(2) . . ?
O10 Ti1 Ti4 83.2(3) . . ?
O10 Ti1 Ti10 127.3(2) . . ?
O10 Ti1 Ti3 110.0(3) . . ?
O10 Ti1 O1 164.4(3) . . ?
O10 Ti1 O6 93.9(3) . . ?
O10 Ti1 O16 88.1(4) . . ?
O10 Ti1 O30 102.3(4) . . ?
O10 Ti1 Ag2A 48.4(3) . . ?
O16 Ti1 Ti4 42.0(2) . . ?
O16 Ti1 Ti10 82.3(2) . . ?
O16 Ti1 Ti3 71.7(2) . . ?
O16 Ti1 Ag2A 136.3(2) . . ?
O24 Ti1 Ti4 127.5(3) . . ?
O24 Ti1 Ti10 83.8(3) . . ?
O24 Ti1 Ti3 114.9(3) . . ?
O24 Ti1 O1 90.3(4) . . ?
O24 Ti1 O6 96.0(4) . . ?
O24 Ti1 O10 100.2(4) . . ?
O24 Ti1 O16 166.2(4) . . ?
O24 Ti1 O30 99.2(4) . . ?
O24 Ti1 Ag2A 53.7(3) . . ?
O30 Ti1 Ti4 131.6(3) . . ?
O30 Ti1 Ti10 129.2(3) . . ?
O30 Ti1 Ti3 20.3(3) . . ?
O30 Ti1 O1 87.2(3) . . ?
O30 Ti1 O6 155.4(3) . . ?
O30 Ti1 O16 89.7(4) . . ?
O30 Ti1 Ag2A 95.5(3) . . ?
Ag2A Ti1 Ti3 114.86(7) . . ?
Ti8 Ti4 Ti1 106.11(8) . . ?
Ti8 Ti4 Ti10 111.29(10) . . ?
Ti10 Ti4 Ti1 61.32(7) . . ?
O4 Ti4 Ti1 90.4(2) . . ?
O4 Ti4 Ti8 132.1(2) . . ?
O4 Ti4 Ti10 39.9(2) . . ?
O4 Ti4 O16 91.6(3) . . ?
O6 Ti4 Ti1 33.1(2) . . ?
O6 Ti4 Ti8 93.0(2) . . ?
O6 Ti4 Ti10 37.9(2) . . ?
O6 Ti4 O4 76.8(3) . . ?
O6 Ti4 O16 74.6(3) . . ?
O6 Ti4 O20 88.7(3) . . ?
O16 Ti4 Ti1 43.4(2) . . ?
O16 Ti4 Ti8 131.1(2) . . ?
O16 Ti4 Ti10 87.5(3) . . ?
O18 Ti4 Ti1 132.8(3) . . ?
O18 Ti4 Ti8 40.1(3) . . ?
O18 Ti4 Ti10 96.5(3) . . ?
O18 Ti4 O4 96.5(4) . . ?
O18 Ti4 O6 103.9(4) . . ?
O18 Ti4 O16 171.2(3) . . ?
O18 Ti4 O20 81.7(4) . . ?
O18 Ti4 O34 102.0(4) . . ?
O20 Ti4 Ti1 80.0(2) . . ?
O20 Ti4 Ti8 42.2(2) . . ?
O20 Ti4 Ti10 124.9(3) . . ?
O20 Ti4 O4 164.6(4) . . ?
O20 Ti4 O16 89.6(3) . . ?
O34 Ti4 Ti1 123.8(3) . . ?
O34 Ti4 Ti8 110.2(3) . . ?
O34 Ti4 Ti10 133.6(3) . . ?
O34 Ti4 O4 95.5(4) . . ?
O34 Ti4 O6 153.7(4) . . ?
O34 Ti4 O16 80.6(4) . . ?
O34 Ti4 O20 99.9(4) . . ?
Ti2 Ti6 Ti7 112.82(9) . . ?
Ti2 Ti6 Ag1A 121.02(8) . . ?
Ti5 Ti6 Ti7 115.40(9) . . ?
Ti5 Ti6 Ti2 56.07(9) . . ?
Ti5 Ti6 Ag1A 123.17(8) . . ?
O8 Ti6 Ti7 71.9(2) . . ?
O8 Ti6 Ti2 42.2(2) . . ?
O8 Ti6 Ti5 82.9(2) . . ?
O8 Ti6 Ag1A 136.9(3) . . ?
O12 Ti6 Ti7 109.8(3) . . ?
O12 Ti6 Ti2 82.7(3) . . ?
O12 Ti6 Ti5 127.4(3) . . ?
O12 Ti6 O8 86.7(4) . . ?
O12 Ti6 O26 164.5(4) . . ?
O12 Ti6 O28 93.9(4) . . ?
O12 Ti6 O32 101.8(4) . . ?
O12 Ti6 Ag1A 50.3(3) . . ?
O26 Ti6 Ti7 75.1(2) . . ?
O26 Ti6 Ti2 82.0(3) . . ?
O26 Ti6 Ti5 42.1(2) . . ?
O26 Ti6 O8 80.9(4) . . ?
O26 Ti6 Ag1A 142.0(3) . . ?
O28 Ti6 Ti7 136.2(2) . . ?
O28 Ti6 Ti2 32.8(3) . . ?
O28 Ti6 Ti5 33.8(3) . . ?
O28 Ti6 O8 73.4(3) . . ?
O28 Ti6 O26 73.8(3) . . ?
O28 Ti6 Ag1A 108.3(2) . . ?
O32 Ti6 Ti7 21.0(3) . . ?
O32 Ti6 Ti2 132.4(3) . . ?
O32 Ti6 Ti5 129.6(3) . . ?
O32 Ti6 O8 90.3(4) . . ?
O32 Ti6 O26 87.5(4) . . ?
O32 Ti6 O28 156.7(3) . . ?
O32 Ti6 Ag1A 95.0(3) . . ?
O42 Ti6 Ti7 115.5(3) . . ?
O42 Ti6 Ti2 126.8(3) . . ?
O42 Ti6 Ti5 83.5(3) . . ?
O42 Ti6 O8 166.3(4) . . ?
O42 Ti6 O12 100.7(4) . . ?
O42 Ti6 O26 89.8(4) . . ?
O42 Ti6 O28 94.5(4) . . ?
O42 Ti6 O32 99.3(4) . . ?
O42 Ti6 Ag1A 52.3(3) . . ?
Ag1A Ti6 Ti7 115.25(7) . . ?
Ti4 Ti8 Ti12 74.52(8) . . ?
O12 Ti8 Ti4 115.4(3) . . ?
O12 Ti8 Ti12 120.1(3) . . ?
O12 Ti8 O18 91.3(4) . . ?
O12 Ti8 O20 141.1(4) . . ?
O12 Ti8 O22 92.3(4) . . ?
O18 Ti8 Ti4 36.6(2) . . ?
O18 Ti8 Ti12 110.6(2) . . ?
O18 Ti8 O20 77.5(3) . . ?
O20 Ti8 Ti4 41.5(2) . . ?
O20 Ti8 Ti12 38.2(2) . . ?
O22 Ti8 Ti4 111.9(3) . . ?
O22 Ti8 Ti12 39.4(2) . . ?
O22 Ti8 O18 144.0(4) . . ?
O22 Ti8 O20 77.4(3) . . ?
O35 Ti8 Ti4 117.6(4) . . ?
O35 Ti8 Ti12 116.0(4) . . ?
O35 Ti8 O12 109.7(5) . . ?
O35 Ti8 O18 105.6(4) . . ?
O35 Ti8 O20 109.2(5) . . ?
O35 Ti8 O22 106.8(5) . . ?
Ti4 Ti10 Ti1 62.68(8) . . ?
Ti9 Ti10 Ti1 105.85(9) . . ?
Ti9 Ti10 Ti4 110.50(10) . . ?
O1 Ti10 Ti1 42.1(2) . . ?
O1 Ti10 Ti4 86.7(3) . . ?
O1 Ti10 Ti9 132.0(2) . . ?
O4 Ti10 Ti1 91.5(2) . . ?
O4 Ti10 Ti4 39.7(2) . . ?
O4 Ti10 Ti9 131.1(2) . . ?
O4 Ti10 O1 91.0(3) . . ?
O6 Ti10 Ti1 34.6(2) . . ?
O6 Ti10 Ti4 37.2(2) . . ?
O6 Ti10 Ti9 92.9(2) . . ?
O6 Ti10 O1 74.0(3) . . ?
O6 Ti10 O4 75.9(3) . . ?
O6 Ti10 O21 89.5(4) . . ?
O36 Ti10 Ti1 123.5(3) . . ?
O36 Ti10 Ti4 133.4(4) . . ?
O36 Ti10 Ti9 110.7(3) . . ?
O36 Ti10 O1 81.7(4) . . ?
O36 Ti10 O4 95.4(4) . . ?
O36 Ti10 O6 153.9(4) . . ?
O36 Ti10 O21 100.3(5) . . ?
O40 Ti10 Ti1 132.7(3) . . ?
O40 Ti10 Ti4 95.5(3) . . ?
O40 Ti10 Ti9 39.9(3) . . ?
O40 Ti10 O1 171.7(4) . . ?
O40 Ti10 O4 95.8(4) . . ?
O40 Ti10 O6 103.0(4) . . ?
O40 Ti10 O36 102.3(4) . . ?
O40 Ti10 O21 81.7(4) . . ?
O21 Ti10 Ti1 79.3(3) . . ?
O21 Ti10 Ti4 124.9(3) . . ?
O21 Ti10 Ti9 42.5(2) . . ?
O21 Ti10 O1 90.5(3) . . ?
O21 Ti10 O4 164.4(4) . . ?
Ti8 Ti12 Ag2A 130.44(11) . . ?
Ti2 Ti12 Ti8 74.32(8) . . ?
Ti2 Ti12 Ag2A 73.43(8) . . ?
O10 Ti12 Ti8 120.3(3) . . ?
O10 Ti12 Ti2 115.1(3) . . ?
O10 Ti12 O20 93.3(3) . . ?
O10 Ti12 O22 140.3(4) . . ?
O10 Ti12 O3 90.5(4) . . ?
O10 Ti12 Ag2A 48.4(3) . . ?
O20 Ti12 Ti8 39.3(2) . . ?
O20 Ti12 Ti2 111.9(3) . . ?
O20 Ti12 O22 77.1(3) . . ?
O20 Ti12 Ag2A 132.7(3) . . ?
O22 Ti12 Ti8 38.0(2) . . ?
O22 Ti12 Ti2 41.0(3) . . ?
O22 Ti12 Ag2A 113.0(3) . . ?
O3 Ti12 Ti8 110.6(3) . . ?
O3 Ti12 Ti2 36.9(3) . . ?
O3 Ti12 O20 144.4(4) . . ?
O3 Ti12 O22 77.5(4) . . ?
O3 Ti12 Ag2A 42.4(3) . . ?
O39 Ti12 Ti8 116.0(4) . . ?
O39 Ti12 Ti2 118.3(4) . . ?
O39 Ti12 O10 109.4(5) . . ?
O39 Ti12 O20 105.7(5) . . ?
O39 Ti12 O22 110.3(5) . . ?
O39 Ti12 O3 106.3(5) . . ?
O39 Ti12 Ag2A 112.2(4) . . ?
O14 Ti3 Ti1 73.9(2) . . ?
O30 Ti3 Ti1 21.2(2) . . ?
O30 Ti3 O14 87.9(4) . . ?
O30 Ti3 O38 103.1(4) . . ?
O30 Ti3 O7 94.3(4) . . ?
O30 Ti3 O15 169.7(4) . . ?
O30 Ti3 O17 96.7(4) . . ?
O38 Ti3 Ti1 116.2(3) . . ?
O38 Ti3 O14 83.4(4) . . ?
O38 Ti3 O7 156.1(4) . . ?
O38 Ti3 O15 82.0(4) . . ?
O7 Ti3 Ti1 76.5(3) . . ?
O7 Ti3 O14 81.1(4) . . ?
O7 Ti3 O15 78.5(4) . . ?
O15 Ti3 Ti1 148.7(3) . . ?
O15 Ti3 O14 83.9(4) . . ?
O17 Ti3 Ti1 108.8(3) . . ?
O17 Ti3 O14 173.0(5) . . ?
O17 Ti3 O38 100.7(5) . . ?
O17 Ti3 O7 93.2(5) . . ?
O17 Ti3 O15 91.0(4) . . ?
O32 Ti7 Ti6 21.6(3) . . ?
O32 Ti7 O23 102.5(4) . . ?
O32 Ti7 O27 88.8(4) . . ?
O32 Ti7 O2 167.7(4) . . ?
O32 Ti7 O33 92.3(4) . . ?
O11 Ti7 Ti6 112.8(3) . . ?
O11 Ti7 O32 99.1(4) . . ?
O11 Ti7 O23 100.0(5) . . ?
O11 Ti7 O27 170.9(4) . . ?
O11 Ti7 O2 90.6(4) . . ?
O11 Ti7 O33 93.2(5) . . ?
O23 Ti7 Ti6 114.4(3) . . ?
O23 Ti7 O27 82.5(4) . . ?
O23 Ti7 O2 83.0(4) . . ?
O23 Ti7 O33 158.3(4) . . ?
O27 Ti7 Ti6 73.6(2) . . ?
O2 Ti7 Ti6 146.3(3) . . ?
O2 Ti7 O27 81.0(4) . . ?
O33 Ti7 Ti6 75.4(2) . . ?
O33 Ti7 O27 82.0(4) . . ?
O33 Ti7 O2 79.6(4) . . ?
Ti12 Ti2 Ti6 106.00(9) . . ?
Ti12 Ti2 Ti5 109.97(10) . . ?
Ti5 Ti2 Ti6 61.54(8) . . ?
O8 Ti2 Ti6 42.8(2) . . ?
O8 Ti2 Ti12 131.1(2) . . ?
O8 Ti2 Ti5 87.8(3) . . ?
O22 Ti2 Ti6 79.7(3) . . ?
O22 Ti2 Ti12 42.5(2) . . ?
O22 Ti2 Ti5 124.0(3) . . ?
O22 Ti2 O8 89.5(3) . . ?
O22 Ti2 O28 88.0(4) . . ?
O22 Ti2 O13 163.9(4) . . ?
O28 Ti2 Ti6 34.1(2) . . ?
O28 Ti2 Ti12 91.5(2) . . ?
O28 Ti2 Ti5 37.6(3) . . ?
O28 Ti2 O8 75.3(3) . . ?
O28 Ti2 O13 76.8(4) . . ?
O3 Ti2 Ti6 131.8(3) . . ?
O3 Ti2 Ti12 39.7(3) . . ?
O3 Ti2 Ti5 94.9(4) . . ?
O3 Ti2 O8 170.8(4) . . ?
O3 Ti2 O22 81.7(4) . . ?
O3 Ti2 O28 101.6(4) . . ?
O3 Ti2 O25 103.1(4) . . ?
O3 Ti2 O13 95.9(4) . . ?
O25 Ti2 Ti6 123.7(3) . . ?
O25 Ti2 Ti12 110.2(4) . . ?
O25 Ti2 Ti5 134.9(4) . . ?
O25 Ti2 O8 81.0(4) . . ?
O25 Ti2 O22 99.6(5) . . ?
O25 Ti2 O28 155.0(4) . . ?
O25 Ti2 O13 96.5(4) . . ?
O13 Ti2 Ti6 90.4(3) . . ?
O13 Ti2 Ti12 131.3(3) . . ?
O13 Ti2 Ti5 40.1(3) . . ?
O13 Ti2 O8 91.8(4) . . ?
Ti10 Ti9 Ti11 75.95(9) . . ?
O40 Ti9 Ti10 36.8(2) . . ?
O40 Ti9 Ti11 112.1(3) . . ?
O40 Ti9 O21 78.9(4) . . ?
O40 Ti9 O29 144.9(4) . . ?
O42 Ti9 Ti10 115.5(3) . . ?
O42 Ti9 Ti11 118.0(3) . . ?
O42 Ti9 O40 91.8(4) . . ?
O42 Ti9 O21 140.8(4) . . ?
O42 Ti9 O29 90.1(4) . . ?
O21 Ti9 Ti10 42.7(3) . . ?
O21 Ti9 Ti11 38.7(3) . . ?
O29 Ti9 Ti10 113.1(3) . . ?
O29 Ti9 Ti11 39.2(2) . . ?
O29 Ti9 O21 77.7(4) . . ?
O41 Ti9 Ti10 119.5(4) . . ?
O41 Ti9 Ti11 115.2(5) . . ?
O41 Ti9 O40 107.5(6) . . ?
O41 Ti9 O42 109.5(5) . . ?
O41 Ti9 O21 109.6(5) . . ?
O41 Ti9 O29 104.8(6) . . ?
Ti2 Ti5 Ti6 62.39(8) . . ?
Ti11 Ti5 Ti6 106.18(10) . . ?
Ti11 Ti5 Ti2 111.70(11) . . ?
O26 Ti5 Ti6 42.3(2) . . ?
O26 Ti5 Ti2 87.2(3) . . ?
O26 Ti5 Ti11 131.0(3) . . ?
O28 Ti5 Ti6 35.0(3) . . ?
O28 Ti5 Ti2 37.4(3) . . ?
O28 Ti5 Ti11 92.9(2) . . ?
O28 Ti5 O26 75.1(4) . . ?
O28 Ti5 O13 76.3(4) . . ?
O28 Ti5 O29 88.9(4) . . ?
O13 Ti5 Ti6 90.9(3) . . ?
O13 Ti5 Ti2 39.8(3) . . ?
O13 Ti5 Ti11 132.7(3) . . ?
O13 Ti5 O26 91.1(4) . . ?
O29 Ti5 Ti6 79.0(3) . . ?
O29 Ti5 Ti2 124.9(3) . . ?
O29 Ti5 Ti11 42.4(3) . . ?
O29 Ti5 O26 89.2(4) . . ?
O29 Ti5 O13 164.6(4) . . ?
O9 Ti5 Ti6 131.6(3) . . ?
O9 Ti5 Ti2 95.3(4) . . ?
O9 Ti5 Ti11 39.7(3) . . ?
O9 Ti5 O26 170.4(4) . . ?
O9 Ti5 O28 101.4(4) . . ?
O9 Ti5 O13 96.8(5) . . ?
O9 Ti5 O29 81.7(4) . . ?
O9 Ti5 O19 103.1(4) . . ?
O19 Ti5 Ti6 123.9(3) . . ?
O19 Ti5 Ti2 132.7(4) . . ?
O19 Ti5 Ti11 110.1(4) . . ?
O19 Ti5 O26 81.7(4) . . ?
O19 Ti5 O28 154.7(4) . . ?
O19 Ti5 O13 94.4(5) . . ?
O19 Ti5 O29 100.9(5) . . ?
Ti5 Ti11 Ti9 76.08(9) . . ?
O24 Ti11 Ti9 118.4(3) . . ?
O24 Ti11 Ti5 115.8(3) . . ?
O24 Ti11 O21 90.7(4) . . ?
O24 Ti11 O29 140.8(4) . . ?
O24 Ti11 O9 90.4(4) . . ?
O21 Ti11 Ti9 39.2(2) . . ?
O21 Ti11 Ti5 113.4(3) . . ?
O21 Ti11 O29 78.0(4) . . ?
O29 Ti11 Ti9 39.0(3) . . ?
O29 Ti11 Ti5 42.3(3) . . ?
O9 Ti11 Ti9 112.2(3) . . ?
O9 Ti11 Ti5 37.1(3) . . ?
O9 Ti11 O21 144.6(4) . . ?
O9 Ti11 O29 79.1(4) . . ?
O5 Ti11 Ti9 115.7(5) . . ?
O5 Ti11 Ti5 116.4(4) . . ?
O5 Ti11 O24 110.7(5) . . ?
O5 Ti11 O21 106.6(6) . . ?
O5 Ti11 O29 108.4(5) . . ?
O5 Ti11 O9 106.0(6) . . ?
C31 P1 Ag2A 115.3(4) . . ?
C19 P1 C31 106.1(6) . . ?
C19 P1 Ag2A 109.0(4) . . ?
C25 P1 C31 104.8(8) . . ?
C25 P1 C19 106.1(7) . . ?
C25 P1 Ag2A 114.8(7) . . ?
C13 P2 C1 105.7(6) . . ?
C13 P2 C7 105.4(6) . . ?
C13 P2 Ag1A 115.5(5) . . ?
C1 P2 C7 104.2(6) . . ?
C1 P2 Ag1A 115.9(4) . . ?
C7 P2 Ag1A 109.0(4) . . ?
Ti1 O1 Ti10 95.9(3) . . ?
C51 O1 Ti1 131.8(8) . . ?
C51 O1 Ti10 130.2(8) . . ?
Ti4 O4 Ti10 100.4(3) . . ?
C88 O4 Ti4 133.2(9) . . ?
C88 O4 Ti10 124.4(9) . . ?
Ti4 O6 Ti1 115.0(4) . . ?
Ti4 O6 Ti10 105.0(4) . . ?
Ti10 O6 Ti1 111.4(4) . . ?
Ti2 O8 Ti6 95.0(3) . . ?
C66 O8 Ti6 132.6(9) . . ?
C66 O8 Ti2 132.1(9) . . ?
Ti1 O10 Ti12 139.1(4) . . ?
Ti1 O10 Ag2A 99.2(4) . . ?
Ti12 O10 Ag2A 98.9(3) . . ?
Ti6 O12 Ti8 138.6(4) . . ?
C51 O14 Ti3 134.9(8) . . ?
Ti4 O16 Ti1 94.6(3) . . ?
C59 O16 Ti1 133.1(8) . . ?
C59 O16 Ti4 131.4(8) . . ?
Ti4 O18 Ti8 103.3(4) . . ?
Ti4 O18 Ag1A 129.1(5) . . ?
Ti8 O18 Ag1A 104.4(3) . . ?
Ti4 O20 Ti8 96.3(4) . . ?
Ti12 O20 Ti4 137.6(5) . . ?
Ti12 O20 Ti8 102.5(4) . . ?
Ti8 O22 Ti12 102.6(4) . . ?
Ti8 O22 Ti2 138.9(6) . . ?
Ti2 O22 Ti12 96.4(4) . . ?
Ti1 O24 Ti11 139.5(4) . . ?
Ti5 O26 Ti6 95.5(3) . . ?
C82 O26 Ti6 130.2(9) . . ?
C82 O26 Ti5 129.2(8) . . ?
Ti2 O28 Ti6 113.1(4) . . ?
Ti2 O28 Ti5 105.0(4) . . ?
Ti5 O28 Ti6 111.3(5) . . ?
Ti3 O30 Ti1 138.5(5) . . ?
Ti7 O32 Ti6 137.5(5) . . ?
C54 O34 Ti4 140.6(10) . . ?
C46 O36 Ti10 139.3(9) . . ?
C38 O38 Ti3 132.2(9) . . ?
Ti10 O40 Ti9 103.4(4) . . ?
Ti10 O40 Ag1A 127.4(5) . . ?
Ti9 O40 Ag1A 105.0(3) . . ?
Ti6 O42 Ti9 141.1(5) . . ?
Ti9 O21 Ti10 94.8(4) . . ?
Ti11 O21 Ti10 137.8(5) . . ?
Ti11 O21 Ti9 102.1(4) . . ?
C85B O11 Ti7 135.5(13) . . ?
C85A O11 Ti7 151.4(16) . . ?
C69 O23 Ti7 133.1(10) . . ?
Ti12 O3 Ag2A 104.2(3) . . ?
Ti2 O3 Ti12 103.4(4) . . ?
Ti2 O3 Ag2A 131.0(6) . . ?
C62 O25 Ti2 138.4(8) . . ?
Ti2 O13 Ti5 100.1(3) . . ?
C91 O13 Ti2 133.1(10) . . ?
C91 O13 Ti5 125.3(9) . . ?
C82 O27 Ti7 135.6(9) . . ?
C59 O7 Ti3 137.4(10) . . ?
Ti9 O29 Ti5 138.8(5) . . ?
Ti9 O29 Ti11 101.9(4) . . ?
Ti5 O29 Ti11 95.3(5) . . ?
C43 O15 Ti3 130.6(11) . . ?
C74 O31 C84 117.4(12) . . ?
C74 O2 Ti7 129.7(11) . . ?
C66 O33 Ti7 136.8(10) . . ?
C95B O17 Ti3 125.0(12) . . ?
C95A O17 Ti3 144.9(13) . . ?
C98B O35 Ti8 146.3(12) . . ?
C98A O35 Ti8 127.2(19) . . ?
Ti5 O9 Ti11 103.2(5) . . ?
Ti5 O9 Ag2A 127.9(6) . . ?
Ti11 O9 Ag2A 108.0(4) . . ?
C43 O37 C94 113.9(14) . . ?
C43 O37 C97 122.7(16) . . ?
C77 O19 Ti5 139.2(8) . . ?
C46 C45 C51 123.3(12) . . ?
C50 C45 C51 118.7(12) . . ?
C50 C45 C46 118.0(13) . . ?
O1 C51 C45 118.3(12) . . ?
O14 C51 O1 122.3(12) . . ?
O14 C51 C45 119.3(11) . . ?
O36 C46 C45 121.9(13) . . ?
C47 C46 O36 118.1(12) . . ?
C47 C46 C45 120.0(12) . . ?
O8 C66 O33 120.2(13) . . ?
O8 C66 C61 120.6(12) . . ?
O33 C66 C61 119.2(11) . . ?
O16 C59 C53 118.5(12) . . ?
O7 C59 O16 120.0(13) . . ?
O7 C59 C53 121.5(13) . . ?
O38 C38 C37 120.8(16) . . ?
O38 C38 C39 119.7(13) . . ?
C39 C38 C37 119.5(14) . . ?
O26 C82 C76 116.5(12) . . ?
O27 C82 O26 122.6(13) . . ?
O27 C82 C76 120.9(12) . . ?
C101 O5 Ti11 144.0(13) . . ?
C105 O5 Ti11 168.5(18) . . ?
O23 C69 C68 124.1(17) . . ?
O23 C69 C70 118.0(15) . . ?
C70 C69 C68 117.9(16) . . ?
C38 C37 C43 121.3(14) . . ?
C42 C37 C38 117.6(16) . . ?
C42 C37 C43 121.1(14) . . ?
C46 C47 H47 120.0 . . ?
C46 C47 C48 120.1(14) . . ?
C48 C47 H47 120.0 . . ?
C37 C42 H42 118.5 . . ?
C41 C42 C37 123.0(15) . . ?
C41 C42 H42 118.5 . . ?
C36 C31 P1 123.7(6) . . ?
C36 C31 C32 120.0 . . ?
C32 C31 P1 116.2(6) . . ?
C31 C36 H36 120.0 . . ?
C35 C36 C31 120.0 . . ?
C35 C36 H36 120.0 . . ?
C36 C35 H35 120.0 . . ?
C36 C35 C34 120.0 . . ?
C34 C35 H35 120.0 . . ?
C35 C34 H34 120.0 . . ?
C35 C34 C33 120.0 . . ?
C33 C34 H34 120.0 . . ?
C34 C33 H33 120.0 . . ?
C32 C33 C34 120.0 . . ?
C32 C33 H33 120.0 . . ?
C31 C32 H32 120.0 . . ?
C33 C32 C31 120.0 . . ?
C33 C32 H32 120.0 . . ?
O25 C62 C63 116.4(8) . . ?
O25 C62 C61 123.6(8) . . ?
C63 C62 C61 120.0 . . ?
C62 C63 H63 120.0 . . ?
C62 C63 C64 120.0 . . ?
C64 C63 H63 120.0 . . ?
C63 C64 H64 120.0 . . ?
C93 C64 C63 120.0 . . ?
C93 C64 H64 120.0 . . ?
C64 C93 C65 120.0 . . ?
C64 C93 C67 120.8(10) . . ?
C65 C93 C67 119.2(10) . . ?
C93 C65 H65 120.0 . . ?
C61 C65 C93 120.0 . . ?
C61 C65 H65 120.0 . . ?
C62 C61 C66 123.0(8) . . ?
C65 C61 C66 117.0(8) . . ?
C65 C61 C62 120.0 . . ?
C77 C76 C82 125.4(8) . . ?
C77 C76 C81 120.0 . . ?
C81 C76 C82 114.6(8) . . ?
O19 C77 C76 121.1(8) . . ?
O19 C77 C78 118.9(8) . . ?
C78 C77 C76 120.0 . . ?
C77 C78 H78 120.0 . . ?
C77 C78 C79 120.0 . . ?
C79 C78 H78 120.0 . . ?
C78 C79 H79 120.0 . . ?
C80 C79 C78 120.0 . . ?
C80 C79 H79 120.0 . . ?
C79 C80 C83 118.6(10) . . ?
C81 C80 C79 120.0 . . ?
C81 C80 C83 121.4(10) . . ?
C76 C81 H81 120.0 . . ?
C80 C81 C76 120.0 . . ?
C80 C81 H81 120.0 . . ?
O34 C54 C53 121.1(13) . . ?
O34 C54 C55 120.3(14) . . ?
C55 C54 C53 118.6(14) . . ?
C41 C40 H40 117.8 . . ?
C39 C40 H40 117.8 . . ?
C39 C40 C41 124.5(18) . . ?
C42 C41 C40 116.7(14) . . ?
C42 C41 C44 123.8(15) . . ?
C40 C41 C44 119.3(16) . . ?
C45 C50 H50 118.0 . . ?
C49 C50 C45 124.0(14) . . ?
C49 C50 H50 118.0 . . ?
C14 C13 P2 122.4(8) . . ?
C14 C13 C18 120.0 . . ?
C18 C13 P2 117.5(8) . . ?
C13 C14 H14 120.0 . . ?
C13 C14 C15 120.0 . . ?
C15 C14 H14 120.0 . . ?
C14 C15 H15 120.0 . . ?
C16 C15 C14 120.0 . . ?
C16 C15 H15 120.0 . . ?
C15 C16 H16 120.0 . . ?
C15 C16 C17 120.0 . . ?
C17 C16 H16 120.0 . . ?
C16 C17 H17 120.0 . . ?
C18 C17 C16 120.0 . . ?
C18 C17 H17 120.0 . . ?
C13 C18 H18 120.0 . . ?
C17 C18 C13 120.0 . . ?
C17 C18 H18 120.0 . . ?
O15 C43 O37 123.3(17) . . ?
O15 C43 C37 122.8(14) . . ?
O37 C43 C37 113.8(14) . . ?
C54 C53 C59 125.3(14) . . ?
C54 C53 C58 120.2(14) . . ?
C58 C53 C59 114.3(14) . . ?
C38 C39 H39 120.7 . . ?
C40 C39 C38 118.7(15) . . ?
C40 C39 H39 120.7 . . ?
O4 C88 H88 107.1 . . ?
O4 C88 C89 110.7(9) . . ?
O4 C88 C87 111.6(9) . . ?
C89 C88 H88 107.1 . . ?
C89 C88 C87 113.0(11) . . ?
C87 C88 H88 107.1 . . ?
C88 C89 H89A 109.5 . . ?
C88 C89 H89B 109.5 . . ?
C88 C89 H89C 109.5 . . ?
H89A C89 H89B 109.5 . . ?
H89A C89 H89C 109.5 . . ?
H89B C89 H89C 109.5 . . ?
C69 C68 C74 117.6(15) . . ?
C73 C68 C69 120.2(19) . . ?
C73 C68 C74 122.2(16) . . ?
C41 C44 H44A 109.5 . . ?
C41 C44 H44B 109.5 . . ?
C41 C44 H44C 109.5 . . ?
H44A C44 H44B 109.5 . . ?
H44A C44 H44C 109.5 . . ?
H44B C44 H44C 109.5 . . ?
O31 C74 C68 112.9(14) . . ?
O2 C74 O31 121.2(17) . . ?
O2 C74 C68 125.9(14) . . ?
C88 C87 H87A 109.5 . . ?
C88 C87 H87B 109.5 . . ?
C88 C87 H87C 109.5 . . ?
H87A C87 H87B 109.5 . . ?
H87A C87 H87C 109.5 . . ?
H87B C87 H87C 109.5 . . ?
C53 C58 H58 119.3 . . ?
C57 C58 C53 121.4(16) . . ?
C57 C58 H58 119.3 . . ?
C73 C72 C71 117.3(17) . . ?
C73 C72 C75 122.5(17) . . ?
C71 C72 C75 120.2(19) . . ?
C2 C1 P2 116.8(7) . . ?
C2 C1 C6 120.0 . . ?
C6 C1 P2 123.0(7) . . ?
C1 C2 H2 120.0 . . ?
C1 C2 C3 120.0 . . ?
C3 C2 H2 120.0 . . ?
C2 C3 H3 120.0 . . ?
C4 C3 C2 120.0 . . ?
C4 C3 H3 120.0 . . ?
C3 C4 H4 120.0 . . ?
C5 C4 C3 120.0 . . ?
C5 C4 H4 120.0 . . ?
C4 C5 H5 120.0 . . ?
C6 C5 C4 120.0 . . ?
C6 C5 H5 120.0 . . ?
C1 C6 H6 120.0 . . ?
C5 C6 C1 120.0 . . ?
C5 C6 H6 120.0 . . ?
O13 C91 H91 107.9 . . ?
O13 C91 C90 110.0(9) . . ?
O13 C91 C92 110.4(10) . . ?
C90 C91 H91 107.9 . . ?
C92 C91 H91 107.9 . . ?
C92 C91 C90 112.4(12) . . ?
C20 C19 P1 122.9(7) . . ?
C20 C19 C24 120.0 . . ?
C24 C19 P1 116.9(7) . . ?
C19 C20 H20 120.0 . . ?
C19 C20 C21 120.0 . . ?
C21 C20 H20 120.0 . . ?
C20 C21 H21 120.0 . . ?
C20 C21 C22 120.0 . . ?
C22 C21 H21 120.0 . . ?
C21 C22 H22 120.0 . . ?
C21 C22 C23 120.0 . . ?
C23 C22 H22 120.0 . . ?
C22 C23 H23 120.0 . . ?
C24 C23 C22 120.0 . . ?
C24 C23 H23 120.0 . . ?
C19 C24 H24 120.0 . . ?
C23 C24 C19 120.0 . . ?
C23 C24 H24 120.0 . . ?
C68 C73 C72 122.1(17) . . ?
C68 C73 H73 118.9 . . ?
C72 C73 H73 118.9 . . ?
C69 C70 H70 120.4 . . ?
C71 C70 C69 119.2(17) . . ?
C71 C70 H70 120.4 . . ?
C30 C25 P1 124.2(19) . . ?
C30 C25 C26 117(2) . . ?
C26 C25 P1 118.6(15) . . ?
C47 C48 H48 118.3 . . ?
C47 C48 C49 123.3(15) . . ?
C49 C48 H48 118.3 . . ?
C91 C90 H90A 109.5 . . ?
C91 C90 H90B 109.5 . . ?
C91 C90 H90C 109.5 . . ?
H90A C90 H90B 109.5 . . ?
H90A C90 H90C 109.5 . . ?
H90B C90 H90C 109.5 . . ?
C25 C30 H30 120.7 . . ?
C25 C30 C29 119(2) . . ?
C29 C30 H30 120.7 . . ?
C54 C55 H55 120.3 . . ?
C54 C55 C56 119.4(16) . . ?
C56 C55 H55 120.3 . . ?
O11 C85B H85B 108.2 . . ?
O11 C85B C86B 109.7(14) . . ?
O11 C85B C84B 111.1(15) . . ?
C86B C85B H85B 108.2 . . ?
C84B C85B H85B 108.2 . . ?
C84B C85B C86B 111.2(16) . . ?
C91 C92 H92A 109.5 . . ?
C91 C92 H92B 109.5 . . ?
C91 C92 H92C 109.5 . . ?
H92A C92 H92B 109.5 . . ?
H92A C92 H92C 109.5 . . ?
H92B C92 H92C 109.5 . . ?
C50 C49 C48 114.7(13) . . ?
C50 C49 C52 121.4(14) . . ?
C48 C49 C52 123.8(14) . . ?
C55 C56 H56 118.0 . . ?
C57 C56 C55 124.0(16) . . ?
C57 C56 H56 118.0 . . ?
C12 C7 P2 123.5(7) . . ?
C12 C7 C8 120.0 . . ?
C8 C7 P2 116.4(7) . . ?
C7 C12 H12 120.0 . . ?
C11 C12 C7 120.0 . . ?
C11 C12 H12 120.0 . . ?
C12 C11 H11 120.0 . . ?
C12 C11 C10 120.0 . . ?
C10 C11 H11 120.0 . . ?
C11 C10 H10 120.0 . . ?
C9 C10 C11 120.0 . . ?
C9 C10 H10 120.0 . . ?
C10 C9 H9 120.0 . . ?
C10 C9 C8 120.0 . . ?
C8 C9 H9 120.0 . . ?
C7 C8 H8 120.0 . . ?
C9 C8 C7 120.0 . . ?
C9 C8 H8 120.0 . . ?
C30 C29 H29 119.6 . . ?
C28 C29 C30 121(2) . . ?
C28 C29 H29 119.6 . . ?
C93 C67 H67A 109.5 . . ?
C93 C67 H67B 109.5 . . ?
C93 C67 H67C 109.5 . . ?
H67A C67 H67B 109.5 . . ?
H67A C67 H67C 109.5 . . ?
H67B C67 H67C 109.5 . . ?
C72 C71 H71 118.4 . . ?
C70 C71 C72 123(2) . . ?
C70 C71 H71 118.4 . . ?
C25 C26 H26 118.9 . . ?
C25 C26 C27 122(2) . . ?
C27 C26 H26 118.9 . . ?
C72 C75 H75A 109.5 . . ?
C72 C75 H75B 109.5 . . ?
C72 C75 H75C 109.5 . . ?
H75A C75 H75B 109.5 . . ?
H75A C75 H75C 109.5 . . ?
H75B C75 H75C 109.5 . . ?
C29 C28 H28 118.7 . . ?
C29 C28 C27 123(3) . . ?
C27 C28 H28 118.7 . . ?
C58 C57 C60 119.7(16) . . ?
C56 C57 C58 116.2(15) . . ?
C56 C57 C60 124.0(16) . . ?
C49 C52 H52A 109.5 . . ?
C49 C52 H52B 109.5 . . ?
C49 C52 H52C 109.5 . . ?
H52A C52 H52B 109.5 . . ?
H52A C52 H52C 109.5 . . ?
H52B C52 H52C 109.5 . . ?
C85B C86B H86A 109.5 . . ?
C85B C86B H86B 109.5 . . ?
C85B C86B H86C 109.5 . . ?
H86A C86B H86B 109.5 . . ?
H86A C86B H86C 109.5 . . ?
H86B C86B H86C 109.5 . . ?
C80 C83 H83A 109.5 . . ?
C80 C83 H83B 109.5 . . ?
C80 C83 H83C 109.5 . . ?
H83A C83 H83B 109.5 . . ?
H83A C83 H83C 109.5 . . ?
H83B C83 H83C 109.5 . . ?
O17 C95B H95B 108.9 . . ?
O17 C95B C96B 111.1(14) . . ?
O17 C95B C94B 108.4(13) . . ?
C96B C95B H95B 108.9 . . ?
C96B C95B C94B 110.7(15) . . ?
C94B C95B H95B 108.9 . . ?
C26 C27 H27 120.6 . . ?
C28 C27 C26 119(2) . . ?
C28 C27 H27 120.6 . . ?
C57 C60 H60A 109.5 . . ?
C57 C60 H60B 109.5 . . ?
C57 C60 H60C 109.5 . . ?
H60A C60 H60B 109.5 . . ?
H60A C60 H60C 109.5 . . ?
H60B C60 H60C 109.5 . . ?
C85B C84B H84A 109.5 . . ?
C85B C84B H84B 109.5 . . ?
C85B C84B H84C 109.5 . . ?
H84A C84B H84B 109.5 . . ?
H84A C84B H84C 109.5 . . ?
H84B C84B H84C 109.5 . . ?
C95B C96B H96A 109.5 . . ?
C95B C96B H96B 109.5 . . ?
C95B C96B H96C 109.5 . . ?
H96A C96B H96B 109.5 . . ?
H96A C96B H96C 109.5 . . ?
H96B C96B H96C 109.5 . . ?
C95B C94B H94A 109.5 . . ?
C95B C94B H94B 109.5 . . ?
C95B C94B H94C 109.5 . . ?
H94A C94B H94B 109.5 . . ?
H94A C94B H94C 109.5 . . ?
H94B C94B H94C 109.5 . . ?
O11 C85A H85A 108.4 . . ?
O11 C85A C86A 110.2(15) . . ?
O11 C85A C84A 110.1(15) . . ?
C86A C85A H85A 108.4 . . ?
C84A C85A H85A 108.4 . . ?
C84A C85A C86A 111.1(17) . . ?
C85A C86A H86D 109.5 . . ?
C85A C86A H86E 109.5 . . ?
C85A C86A H86F 109.5 . . ?
H86D C86A H86E 109.5 . . ?
H86D C86A H86F 109.5 . . ?
H86E C86A H86F 109.5 . . ?
C85A C84A H84D 110.1 . . ?
C85A C84A H84E 109.0 . . ?
C85A C84A H84F 109.2 . . ?
H84D C84A H84E 109.5 . . ?
H84D C84A H84F 109.4 . . ?
H84E C84A H84F 109.5 . . ?
O17 C95A H95A 107.8 . . ?
O17 C95A C94A 111.9(15) . . ?
O17 C95A C96A 109.7(14) . . ?
C94A C95A H95A 107.8 . . ?
C94A C95A C96A 111.8(16) . . ?
C96A C95A H95A 107.8 . . ?
C95A C94A H94D 109.5 . . ?
C95A C94A H94E 109.5 . . ?
C95A C94A H94F 109.5 . . ?
H94D C94A H94E 109.5 . . ?
H94D C94A H94F 109.5 . . ?
H94E C94A H94F 109.5 . . ?
C95A C96A H96D 109.5 . . ?
C95A C96A H96E 109.5 . . ?
C95A C96A H96F 109.5 . . ?
H96D C96A H96E 109.5 . . ?
H96D C96A H96F 109.5 . . ?
H96E C96A H96F 109.5 . . ?
Ti1 Ag2A Ti12 61.37(6) . . ?
P1 Ag2A Ti1 123.91(11) . . ?
P1 Ag2A Ti12 148.17(16) . . ?
P1 Ag2A O10 134.6(2) . . ?
P1 Ag2A O3 139.1(2) . . ?
P1 Ag2A O9 109.5(2) . . ?
O10 Ag2A Ti1 32.4(2) . . ?
O10 Ag2A Ti12 32.72(18) . . ?
O3 Ag2A Ti1 91.51(19) . . ?
O3 Ag2A Ti12 33.5(2) . . ?
O3 Ag2A O10 66.1(3) . . ?
O3 Ag2A O9 89.9(3) . . ?
O9 Ag2A Ti1 87.6(2) . . ?
O9 Ag2A Ti12 101.9(2) . . ?
O9 Ag2A O10 106.5(3) . . ?
P2 Ag1A Ti6 123.35(12) . . ?
P2 Ag1A O18 135.7(2) . . ?
P2 Ag1A O40 113.4(2) . . ?
O18 Ag1A Ti6 91.53(18) . . ?
O18 Ag1A O40 90.9(3) . . ?
O40 Ag1A Ti6 89.5(2) . . ?
H86G C86 H86H 109.5 . . ?
H86G C86 H86I 109.5 . . ?
H86H C86 H86I 109.5 . . ?
C84 C86 H86G 109.5 . . ?
C84 C86 H86H 109.5 . . ?
C84 C86 H86I 109.5 . . ?
O31 C84 C86 109.7(10) . . ?
O31 C84 H84 109.0 . . ?
O31 C84 C85 108.2(10) . . ?
C86 C84 H84 109.0 . . ?
C86 C84 C85 111.8(11) . . ?
C85 C84 H84 109.0 . . ?
C84 C85 H85C 109.5 . . ?
C84 C85 H85D 109.5 . . ?
C84 C85 H85E 109.5 . . ?
H85C C85 H85D 109.5 . . ?
H85C C85 H85E 109.5 . . ?
H85D C85 H85E 109.5 . . ?
O37 C94 H94 109.5 . . ?
O37 C94 C96 108.6(13) . . ?
O37 C94 C95 108.5(13) . . ?
C96 C94 H94 109.5 . . ?
C96 C94 C95 111.3(14) . . ?
C95 C94 H94 109.5 . . ?
C94 C96 H96G 109.5 . . ?
C94 C96 H96H 109.5 . . ?
C94 C96 H96I 109.5 . . ?
H96G C96 H96H 109.5 . . ?
H96G C96 H96I 109.5 . . ?
H96H C96 H96I 109.5 . . ?
C94 C95 H95C 110.3 . . ?
C94 C95 H95D 111.7 . . ?
C94 C95 H95E 106.5 . . ?
H95C C95 H95D 109.4 . . ?
H95C C95 H95E 109.5 . . ?
H95D C95 H95E 109.4 . . ?
O37 C97 H97 108.8 . . ?
O37 C97 C1A 110.0(14) . . ?
O37 C97 C1B 110.5(15) . . ?
C1A C97 H97 108.8 . . ?
C1B C97 H97 108.8 . . ?
C1B C97 C1A 110.0(15) . . ?
C97 C1A H1AA 109.5 . . ?
C97 C1A H1AB 109.5 . . ?
C97 C1A H1AC 109.5 . . ?
H1AA C1A H1AB 109.5 . . ?
H1AA C1A H1AC 109.5 . . ?
H1AB C1A H1AC 109.5 . . ?
C97 C1B H1BA 109.5 . . ?
C97 C1B H1BB 109.5 . . ?
C97 C1B H1BC 109.5 . . ?
H1BA C1B H1BB 109.5 . . ?
H1BA C1B H1BC 109.5 . . ?
H1BB C1B H1BC 109.5 . . ?
O35 C98B H98B 106.7 . . ?
O35 C98B C99B 112.1(13) . . ?
O35 C98B C100 111.1(13) . . ?
C99B C98B H98B 106.7 . . ?
C100 C98B H98B 106.7 . . ?
C100 C98B C99B 113.0(15) . . ?
C98B C99B H99A 109.5 . . ?
C98B C99B H99B 109.5 . . ?
C98B C99B H99C 109.5 . . ?
H99A C99B H99B 109.5 . . ?
H99A C99B H99C 109.5 . . ?
H99B C99B H99C 109.5 . . ?
C98B C100 H10A 109.5 . . ?
C98B C100 H10B 109.5 . . ?
C98B C100 H10C 109.5 . . ?
H10A C100 H10B 109.5 . . ?
H10A C100 H10C 109.5 . . ?
H10B C100 H10C 109.5 . . ?
O5 C101 H101 108.4 . . ?
O5 C101 C103 111.7(14) . . ?
O5 C101 C102 110.5(14) . . ?
C103 C101 H101 108.4 . . ?
C103 C101 C102 109.5(15) . . ?
C102 C101 H101 108.4 . . ?
C101 C103 H10D 109.5 . . ?
C101 C103 H10E 109.5 . . ?
C101 C103 H10F 109.5 . . ?
H10D C103 H10E 109.5 . . ?
H10D C103 H10F 109.5 . . ?
H10E C103 H10F 109.5 . . ?
C101 C102 H10G 109.5 . . ?
C101 C102 H10H 109.5 . . ?
C101 C102 H10I 109.5 . . ?
H10G C102 H10H 109.5 . . ?
H10G C102 H10I 109.5 . . ?
H10H C102 H10I 109.5 . . ?
H10J C104 H10K 109.5 . . ?
H10J C104 H10L 109.5 . . ?
H10K C104 H10L 109.5 . . ?
C105 C104 H10J 91.9 . . ?
C105 C104 H10K 106.9 . . ?
C105 C104 H10L 127.6 . . ?
O5 C105 C104 113.1(16) . . ?
O5 C105 H105 105.7 . . ?
O5 C105 C106 112.7(16) . . ?
C104 C105 H105 105.7 . . ?
C106 C105 C104 113.1(17) . . ?
C106 C105 H105 105.7 . . ?
C105 C106 H10M 86.7 . . ?
C105 C106 H10N 118.9 . . ?
C105 C106 H10O 119.8 . . ?
H10M C106 H10N 109.5 . . ?
H10M C106 H10O 109.5 . . ?
H10N C106 H10O 109.5 . . ?
H10P C107 H10Q 109.5 . . ?
H10P C107 H10R 109.5 . . ?
H10Q C107 H10R 109.5 . . ?
C98A C107 H10P 130.8 . . ?
C98A C107 H10Q 112.2 . . ?
C98A C107 H10R 79.7 . . ?
O35 C98A C107 110.4(16) . . ?
O35 C98A H98A 107.6 . . ?
O35 C98A C99A 112.1(16) . . ?
C107 C98A H98A 107.6 . . ?
C107 C98A C99A 111.4(17) . . ?
C99A C98A H98A 107.6 . . ?
C98A C99A H99D 112.1 . . ?
C98A C99A H99E 109.5 . . ?
C98A C99A H99F 106.8 . . ?
H99D C99A H99E 109.5 . . ?
H99D C99A H99F 109.5 . . ?
H99E C99A H99F 109.5 . . ?
C110 O39 Ti12 141.2(13) . . ?
C1E O39 Ti12 145.1(13) . . ?
C98 O41 Ti9 129.6(13) . . ?
C1C O41 Ti9 133.6(14) . . ?
H99G C99 H99H 109.5 . . ?
H99G C99 H99I 109.5 . . ?
H99H C99 H99I 109.5 . . ?
C98 C99 H99G 123.7 . . ?
C98 C99 H99H 100.1 . . ?
C98 C99 H99I 103.7 . . ?
O41 C98 C99 114.0(15) . . ?
O41 C98 H98 107.6 . . ?
O41 C98 C108 110.0(14) . . ?
C99 C98 H98 107.6 . . ?
C99 C98 C108 109.8(16) . . ?
C108 C98 H98 107.6 . . ?
C98 C108 H10S 116.0 . . ?
C98 C108 H10T 96.1 . . ?
C98 C108 H10U 115.4 . . ?
H10S C108 H10T 109.4 . . ?
H10S C108 H10U 109.5 . . ?
H10T C108 H10U 109.4 . . ?
H10V C109 H10W 109.5 . . ?
H10V C109 H10X 109.5 . . ?
H10W C109 H10X 109.5 . . ?
C1C C109 H10V 106.1 . . ?
C1C C109 H10W 129.6 . . ?
C1C C109 H10X 90.3 . . ?
O41 C1C C109 110.2(15) . . ?
O41 C1C H1C 108.1 . . ?
O41 C1C C1D 113.3(15) . . ?
C109 C1C H1C 108.1 . . ?
C1D C1C C109 108.9(15) . . ?
C1D C1C H1C 108.1 . . ?
C1C C1D H1DA 109.2 . . ?
C1C C1D H1DB 109.0 . . ?
C1C C1D H1DC 110.2 . . ?
H1DA C1D H1DB 109.5 . . ?
H1DA C1D H1DC 109.5 . . ?
H1DB C1D H1DC 109.5 . . ?
O39 C110 H110 108.3 . . ?
O39 C110 C111 112.6(15) . . ?
O39 C110 C112 108.8(14) . . ?
C111 C110 H110 108.3 . . ?
C111 C110 C112 110.6(15) . . ?
C112 C110 H110 108.3 . . ?
C110 C111 H11A 107.8 . . ?
C110 C111 H11B 97.9 . . ?
C110 C111 H11C 121.9 . . ?
H11A C111 H11B 109.4 . . ?
H11A C111 H11C 109.4 . . ?
H11B C111 H11C 109.4 . . ?
C110 C112 H11D 119.7 . . ?
C110 C112 H11E 99.4 . . ?
C110 C112 H11F 108.6 . . ?
H11D C112 H11E 109.6 . . ?
H11D C112 H11F 109.4 . . ?
H11E C112 H11F 109.5 . . ?
H11G C113 H11H 109.4 . . ?
H11G C113 H11I 109.5 . . ?
H11H C113 H11I 109.5 . . ?
C1E C113 H11G 97.9 . . ?
C1E C113 H11H 114.5 . . ?
C1E C113 H11I 115.3 . . ?
O39 C1E C113 109.8(14) . . ?
O39 C1E H1E 107.1 . . ?
O39 C1E C1F 113.3(15) . . ?
C113 C1E H1E 107.1 . . ?
C113 C1E C1F 112.1(16) . . ?
C1F C1E H1E 107.1 . . ?
C1E C1F H1FA 118.3 . . ?
C1E C1F H1FB 105.2 . . ?
C1E C1F H1FC 104.5 . . ?
H1FA C1F H1FB 109.5 . . ?
H1FA C1F H1FC 109.5 . . ?
H1FB C1F H1FC 109.5 . . ?

loop_
_geom_bond_atom_site_label_1
_geom_bond_atom_site_label_2
_geom_bond_distance
_geom_bond_site_symmetry_2
_geom_bond_publ_flag
Ti1 Ti4 3.294(3) . ?
Ti1 Ti10 3.253(3) . ?
Ti1 Ti3 3.390(3) . ?
Ti1 O1 2.191(8) . ?
Ti1 O6 1.984(8) . ?
Ti1 O10 1.824(9) . ?
Ti1 O16 2.269(9) . ?
Ti1 O24 1.797(9) . ?
Ti1 O30 1.851(8) . ?
Ti1 Ag2A 3.364(2) . ?
Ti4 Ti8 2.927(3) . ?
Ti4 Ti10 3.074(4) . ?
Ti4 O4 1.998(9) . ?
Ti4 O6 1.922(8) . ?
Ti4 O16 2.213(8) . ?
Ti4 O18 1.793(8) . ?
Ti4 O20 1.951(8) . ?
Ti4 O34 1.867(9) . ?
Ti6 Ti7 3.385(3) . ?
Ti6 Ti2 3.285(3) . ?
Ti6 Ti5 3.259(3) . ?
Ti6 O8 2.240(9) . ?
Ti6 O12 1.823(9) . ?
Ti6 O26 2.205(9) . ?
Ti6 O28 2.004(8) . ?
Ti6 O32 1.840(8) . ?
Ti6 O42 1.802(10) . ?
Ti6 Ag1A 3.355(2) . ?
Ti8 Ti12 3.051(3) . ?
Ti8 O12 1.847(9) . ?
Ti8 O18 1.937(8) . ?
Ti8 O20 1.978(8) . ?
Ti8 O22 1.924(8) . ?
Ti8 O35 1.743(10) . ?
Ti10 Ti9 2.898(4) . ?
Ti10 O1 2.191(8) . ?
Ti10 O4 2.003(9) . ?
Ti10 O6 1.954(9) . ?
Ti10 O36 1.858(9) . ?
Ti10 O40 1.783(8) . ?
Ti10 O21 1.972(10) . ?
Ti12 Ti2 2.918(3) . ?
Ti12 O10 1.844(9) . ?
Ti12 O20 1.933(8) . ?
Ti12 O22 1.984(8) . ?
Ti12 O3 1.916(9) . ?
Ti12 Ag2A 3.370(3) . ?
Ti12 O39 1.763(12) . ?
Ti3 O14 2.162(9) . ?
Ti3 O30 1.774(8) . ?
Ti3 O38 1.890(10) . ?
Ti3 O7 2.052(11) . ?
Ti3 O15 2.129(9) . ?
Ti3 O17 1.809(9) . ?
Ti7 O32 1.792(8) . ?
Ti7 O11 1.772(9) . ?
Ti7 O23 1.892(11) . ?
Ti7 O27 2.152(9) . ?
Ti7 O2 2.134(9) . ?
Ti7 O33 2.018(11) . ?
Ti2 Ti5 3.076(5) . ?
Ti2 O8 2.215(8) . ?
Ti2 O22 1.928(9) . ?
Ti2 O28 1.933(10) . ?
Ti2 O3 1.801(8) . ?
Ti2 O25 1.875(10) . ?
Ti2 O13 2.001(10) . ?
Ti9 Ti11 3.040(4) . ?
Ti9 O40 1.909(10) . ?
Ti9 O42 1.841(9) . ?
Ti9 O21 1.966(8) . ?
Ti9 O29 1.953(10) . ?
Ti9 O41 1.794(13) . ?
Ti5 Ti11 2.897(4) . ?
Ti5 O26 2.196(9) . ?
Ti5 O28 1.944(9) . ?
Ti5 O13 2.012(11) . ?
Ti5 O29 1.957(11) . ?
Ti5 O9 1.795(9) . ?
Ti5 O19 1.854(11) . ?
Ti11 O24 1.854(9) . ?
Ti11 O21 1.945(10) . ?
Ti11 O29 1.962(9) . ?
Ti11 O9 1.899(11) . ?
Ti11 O5 1.763(11) . ?
P1 C31 1.839(9) . ?
P1 C19 1.825(9) . ?
P1 C25 1.75(2) . ?
P1 Ag2A 2.334(4) . ?
P2 C13 1.791(11) . ?
P2 C1 1.816(11) . ?
P2 C7 1.827(9) . ?
P2 Ag1A 2.337(4) . ?
O1 C51 1.290(14) . ?
O4 C88 1.442(10) . ?
O8 C66 1.274(15) . ?
O10 Ag2A 2.550(8) . ?
O14 C51 1.262(16) . ?
O16 C59 1.308(15) . ?
O18 Ag1A 2.355(10) . ?
O26 C82 1.308(16) . ?
O34 C54 1.320(17) . ?
O36 C46 1.357(15) . ?
O38 C38 1.345(16) . ?
O40 Ag1A 2.483(9) . ?
O11 C85B 1.455(15) . ?
O11 C85A 1.459(16) . ?
O23 C69 1.342(18) . ?
O3 Ag2A 2.341(10) . ?
O25 C62 1.350(11) . ?
O13 C91 1.451(11) . ?
O27 C82 1.235(17) . ?
O7 C59 1.249(16) . ?
O15 C43 1.249(17) . ?
O31 C74 1.303(16) . ?
O31 C84 1.477(13) . ?
O2 C74 1.233(18) . ?
O33 C66 1.278(16) . ?
O17 C95B 1.468(15) . ?
O17 C95A 1.453(15) . ?
O35 C98B 1.438(14) . ?
O35 C98A 1.460(16) . ?
O9 Ag2A 2.461(12) . ?
O37 C43 1.300(17) . ?
O37 C94 1.470(15) . ?
O37 C97 1.468(16) . ?
O19 C77 1.362(12) . ?
C45 C51 1.470(19) . ?
C45 C46 1.403(19) . ?
C45 C50 1.401(18) . ?
C46 C47 1.36(2) . ?
C66 C61 1.455(16) . ?
C59 C53 1.47(2) . ?
C38 C37 1.43(2) . ?
C38 C39 1.39(2) . ?
C82 C76 1.476(16) . ?
O5 C101 1.454(15) . ?
O5 C105 1.445(16) . ?
C69 C68 1.42(2) . ?
C69 C70 1.40(2) . ?
C37 C42 1.39(2) . ?
C37 C43 1.43(2) . ?
C47 H47 0.9500 . ?
C47 C48 1.372(18) . ?
C42 H42 0.9500 . ?
C42 C41 1.37(2) . ?
C31 C36 1.3900 . ?
C31 C32 1.3900 . ?
C36 H36 0.9500 . ?
C36 C35 1.3900 . ?
C35 H35 0.9500 . ?
C35 C34 1.3900 . ?
C34 H34 0.9500 . ?
C34 C33 1.3900 . ?
C33 H33 0.9500 . ?
C33 C32 1.3900 . ?
C32 H32 0.9500 . ?
C62 C63 1.3900 . ?
C62 C61 1.3900 . ?
C63 H63 0.9500 . ?
C63 C64 1.3900 . ?
C64 H64 0.9500 . ?
C64 C93 1.3900 . ?
C93 C65 1.3900 . ?
C93 C67 1.540(16) . ?
C65 H65 0.9500 . ?
C65 C61 1.3900 . ?
C76 C77 1.3900 . ?
C76 C81 1.3900 . ?
C77 C78 1.3900 . ?
C78 H78 0.9500 . ?
C78 C79 1.3900 . ?
C79 H79 0.9500 . ?
C79 C80 1.3900 . ?
C80 C81 1.3900 . ?
C80 C83 1.536(18) . ?
C81 H81 0.9500 . ?
C54 C53 1.39(2) . ?
C54 C55 1.37(2) . ?
C40 H40 0.9500 . ?
C40 C41 1.37(2) . ?
C40 C39 1.357(19) . ?
C41 C44 1.50(2) . ?
C50 H50 0.9500 . ?
C50 C49 1.37(2) . ?
C13 C14 1.3900 . ?
C13 C18 1.3900 . ?
C14 H14 0.9500 . ?
C14 C15 1.3900 . ?
C15 H15 0.9500 . ?
C15 C16 1.3900 . ?
C16 H16 0.9500 . ?
C16 C17 1.3900 . ?
C17 H17 0.9500 . ?
C17 C18 1.3900 . ?
C18 H18 0.9500 . ?
C53 C58 1.41(2) . ?
C39 H39 0.9500 . ?
C88 H88 1.0000 . ?
C88 C89 1.491(12) . ?
C88 C87 1.499(13) . ?
C89 H89A 0.9800 . ?
C89 H89B 0.9800 . ?
C89 H89C 0.9800 . ?
C68 C74 1.47(2) . ?
C68 C73 1.37(2) . ?
C44 H44A 0.9800 . ?
C44 H44B 0.9800 . ?
C44 H44C 0.9800 . ?
C87 H87A 0.9800 . ?
C87 H87B 0.9800 . ?
C87 H87C 0.9800 . ?
C58 H58 0.9500 . ?
C58 C57 1.40(2) . ?
C72 C73 1.37(2) . ?
C72 C71 1.38(2) . ?
C72 C75 1.52(2) . ?
C1 C2 1.3900 . ?
C1 C6 1.3900 . ?
C2 H2 0.9500 . ?
C2 C3 1.3900 . ?
C3 H3 0.9500 . ?
C3 C4 1.3900 . ?
C4 H4 0.9500 . ?
C4 C5 1.3900 . ?
C5 H5 0.9500 . ?
C5 C6 1.3900 . ?
C6 H6 0.9500 . ?
C91 H91 1.0000 . ?
C91 C90 1.509(12) . ?
C91 C92 1.498(13) . ?
C19 C20 1.3900 . ?
C19 C24 1.3900 . ?
C20 H20 0.9500 . ?
C20 C21 1.3900 . ?
C21 H21 0.9500 . ?
C21 C22 1.3900 . ?
C22 H22 0.9500 . ?
C22 C23 1.3900 . ?
C23 H23 0.9500 . ?
C23 C24 1.3900 . ?
C24 H24 0.9500 . ?
C73 H73 0.9500 . ?
C70 H70 0.9500 . ?
C70 C71 1.38(2) . ?
C25 C30 1.38(2) . ?
C25 C26 1.38(3) . ?
C48 H48 0.9500 . ?
C48 C49 1.41(2) . ?
C90 H90A 0.9800 . ?
C90 H90B 0.9800 . ?
C90 H90C 0.9800 . ?
C30 H30 0.9500 . ?
C30 C29 1.47(3) . ?
C55 H55 0.9500 . ?
C55 C56 1.41(2) . ?
C85B H85B 1.0000 . ?
C85B C86B 1.505(16) . ?
C85B C84B 1.499(16) . ?
C92 H92A 0.9800 . ?
C92 H92B 0.9800 . ?
C92 H92C 0.9800 . ?
C49 C52 1.49(2) . ?
C56 H56 0.9500 . ?
C56 C57 1.35(2) . ?
C7 C12 1.3900 . ?
C7 C8 1.3900 . ?
C12 H12 0.9500 . ?
C12 C11 1.3900 . ?
C11 H11 0.9500 . ?
C11 C10 1.3900 . ?
C10 H10 0.9500 . ?
C10 C9 1.3900 . ?
C9 H9 0.9500 . ?
C9 C8 1.3900 . ?
C8 H8 0.9500 . ?
C29 H29 0.9500 . ?
C29 C28 1.30(3) . ?
C67 H67A 0.9800 . ?
C67 H67B 0.9800 . ?
C67 H67C 0.9800 . ?
C71 H71 0.9500 . ?
C26 H26 0.9500 . ?
C26 C27 1.42(3) . ?
C75 H75A 0.9800 . ?
C75 H75B 0.9800 . ?
C75 H75C 0.9800 . ?
C28 H28 0.9500 . ?
C28 C27 1.33(3) . ?
C57 C60 1.55(2) . ?
C52 H52A 0.9800 . ?
C52 H52B 0.9800 . ?
C52 H52C 0.9800 . ?
C86B H86A 0.9800 . ?
C86B H86B 0.9800 . ?
C86B H86C 0.9800 . ?
C83 H83A 0.9800 . ?
C83 H83B 0.9800 . ?
C83 H83C 0.9800 . ?
C95B H95B 1.0000 . ?
C95B C96B 1.496(15) . ?
C95B C94B 1.510(15) . ?
C27 H27 0.9500 . ?
C60 H60A 0.9800 . ?
C60 H60B 0.9800 . ?
C60 H60C 0.9800 . ?
C84B H84A 0.9800 . ?
C84B H84B 0.9800 . ?
C84B H84C 0.9800 . ?
C96B H96A 0.9800 . ?
C96B H96B 0.9800 . ?
C96B H96C 0.9800 . ?
C94B H94A 0.9800 . ?
C94B H94B 0.9800 . ?
C94B H94C 0.9800 . ?
C85A H85A 1.0000 . ?
C85A C86A 1.503(16) . ?
C85A C84A 1.500(16) . ?
C86A H86D 0.9800 . ?
C86A H86E 0.9800 . ?
C86A H86F 0.9800 . ?
C84A H84D 0.9803 . ?
C84A H84E 0.9791 . ?
C84A H84F 0.9802 . ?
C95A H95A 1.0000 . ?
C95A C94A 1.494(15) . ?
C95A C96A 1.506(15) . ?
C94A H94D 0.9800 . ?
C94A H94E 0.9800 . ?
C94A H94F 0.9800 . ?
C96A H96D 0.9800 . ?
C96A H96E 0.9800 . ?
C96A H96F 0.9800 . ?
C86 H86G 0.9800 . ?
C86 H86H 0.9800 . ?
C86 H86I 0.9800 . ?
C86 C84 1.499(12) . ?
C84 H84 1.0000 . ?
C84 C85 1.509(12) . ?
C85 H85C 0.9800 . ?
C85 H85D 0.9800 . ?
C85 H85E 0.9800 . ?
C94 H94 1.0000 . ?
C94 C96 1.497(15) . ?
C94 C95 1.507(14) . ?
C96 H96G 0.9800 . ?
C96 H96H 0.9800 . ?
C96 H96I 0.9800 . ?
C95 H95C 0.9804 . ?
C95 H95D 0.9804 . ?
C95 H95E 0.9798 . ?
C97 H97 1.0000 . ?
C97 C1A 1.508(15) . ?
C97 C1B 1.502(15) . ?
C1A H1AA 0.9800 . ?
C1A H1AB 0.9800 . ?
C1A H1AC 0.9800 . ?
C1B H1BA 0.9800 . ?
C1B H1BB 0.9800 . ?
C1B H1BC 0.9800 . ?
C98B H98B 1.0000 . ?
C98B C99B 1.489(14) . ?
C98B C100 1.489(14) . ?
C99B H99A 0.9800 . ?
C99B H99B 0.9800 . ?
C99B H99C 0.9800 . ?
C100 H10A 0.9800 . ?
C100 H10B 0.9800 . ?
C100 H10C 0.9800 . ?
C101 H101 1.0000 . ?
C101 C103 1.504(15) . ?
C101 C102 1.504(15) . ?
C103 H10D 0.9800 . ?
C103 H10E 0.9800 . ?
C103 H10F 0.9800 . ?
C102 H10G 0.9800 . ?
C102 H10H 0.9800 . ?
C102 H10I 0.9800 . ?
C104 H10J 0.9798 . ?
C104 H10K 0.9803 . ?
C104 H10L 0.9797 . ?
C104 C105 1.488(16) . ?
C105 H105 1.0000 . ?
C105 C106 1.486(16) . ?
C106 H10M 0.9799 . ?
C106 H10N 0.9797 . ?
C106 H10O 0.9801 . ?
C107 H10P 0.9799 . ?
C107 H10Q 0.9800 . ?
C107 H10R 0.9801 . ?
C107 C98A 1.501(16) . ?
C98A H98A 1.0000 . ?
C98A C99A 1.503(16) . ?
C99A H99D 0.9799 . ?
C99A H99E 0.9800 . ?
C99A H99F 0.9799 . ?
O39 C110 1.462(15) . ?
O39 C1E 1.468(16) . ?
O41 C98 1.469(16) . ?
O41 C1C 1.475(16) . ?
C99 H99G 0.9804 . ?
C99 H99H 0.9798 . ?
C99 H99I 0.9804 . ?
C99 C98 1.501(15) . ?
C98 H98 1.0000 . ?
C98 C108 1.504(15) . ?
C108 H10S 0.9803 . ?
C108 H10T 0.9802 . ?
C108 H10U 0.9796 . ?
C109 H10V 0.9788 . ?
C109 H10W 0.9803 . ?
C109 H10X 0.9799 . ?
C109 C1C 1.511(16) . ?
C1C H1C 1.0000 . ?
C1C C1D 1.503(15) . ?
C1D H1DA 0.9801 . ?
C1D H1DB 0.9800 . ?
C1D H1DC 0.9799 . ?
C110 H110 1.0000 . ?
C110 C111 1.498(15) . ?
C110 C112 1.508(15) . ?
C111 H11A 0.9797 . ?
C111 H11B 0.9807 . ?
C111 H11C 0.9803 . ?
C112 H11D 0.9797 . ?
C112 H11E 0.9786 . ?
C112 H11F 0.9812 . ?
C113 H11G 0.9804 . ?
C113 H11H 0.9801 . ?
C113 H11I 0.9793 . ?
C113 C1E 1.494(15) . ?
C1E H1E 1.0000 . ?
C1E C1F 1.496(15) . ?
C1F H1FA 0.9799 . ?
C1F H1FB 0.9800 . ?
C1F H1FC 0.9802 . ?

loop_
_geom_torsion_atom_site_label_1
_geom_torsion_atom_site_label_2
_geom_torsion_atom_site_label_3
_geom_torsion_atom_site_label_4
_geom_torsion
_geom_torsion_site_symmetry_1
_geom_torsion_site_symmetry_2
_geom_torsion_site_symmetry_3
_geom_torsion_site_symmetry_4
_geom_torsion_publ_flag
Ti1 Ti4 O18 Ti8 59.2(6) . . . . ?
Ti1 Ti4 O18 Ag1A -62.3(6) . . . . ?
Ti1 Ti4 O34 C54 22.0(18) . . . . ?
Ti1 Ti10 O36 C46 -7.2(17) . . . . ?
Ti1 Ti10 O40 Ti9 -58.2(6) . . . . ?
Ti1 Ti10 O40 Ag1A 62.8(7) . . . . ?
Ti1 Ti3 O38 C38 117.2(12) . . . . ?
Ti1 Ti3 O17 C95B -0.7(13) . . . . ?
Ti1 Ti3 O17 C95A -45(2) . . . . ?
Ti1 O1 C51 O14 -10(2) . . . . ?
Ti1 O1 C51 C45 170.2(9) . . . . ?
Ti1 O16 C59 O7 -3(2) . . . . ?
Ti1 O16 C59 C53 175.2(10) . . . . ?
Ti4 Ti1 O10 Ti12 27.2(7) . . . . ?
Ti4 Ti1 O10 Ag2A 142.4(2) . . . . ?
Ti4 Ti1 O24 Ti11 7.0(10) . . . . ?
Ti4 Ti1 O30 Ti3 -23.2(11) . . . . ?
Ti4 Ti8 O12 Ti6 79.1(7) . . . . ?
Ti4 Ti8 O35 C98B -174.0(18) . . . . ?
Ti4 Ti8 O35 C98A -23(3) . . . . ?
Ti4 Ti10 O36 C46 75.2(16) . . . . ?
Ti4 Ti10 O40 Ti9 -115.7(4) . . . . ?
Ti4 Ti10 O40 Ag1A 5.4(5) . . . . ?
Ti4 O4 C88 C89 90.8(13) . . . . ?
Ti4 O4 C88 C87 -36.0(16) . . . . ?
Ti4 O16 C59 O7 -169.2(10) . . . . ?
Ti4 O16 C59 C53 9(2) . . . . ?
Ti4 O34 C54 C53 -16(3) . . . . ?
Ti4 O34 C54 C55 162.8(13) . . . . ?
Ti6 Ti7 O11 C85B -24.2(16) . . . . ?
Ti6 Ti7 O11 C85A -23(3) . . . . ?
Ti6 Ti7 O23 C69 121.5(13) . . . . ?
Ti6 Ti2 O3 Ti12 60.2(7) . . . . ?
Ti6 Ti2 O3 Ag2A -62.6(6) . . . . ?
Ti6 Ti2 O25 C62 16.0(16) . . . . ?
Ti6 Ti5 O9 Ti11 -60.8(7) . . . . ?
Ti6 Ti5 O9 Ag2A 65.1(7) . . . . ?
Ti6 Ti5 O19 C77 -14.9(19) . . . . ?
Ti6 O8 C66 O33 0(2) . . . . ?
Ti6 O8 C66 C61 178.9(9) . . . . ?
Ti6 O26 C82 O27 -2(3) . . . . ?
Ti6 O26 C82 C76 178.1(9) . . . . ?
Ti8 Ti4 O18 Ag1A -121.4(7) . . . . ?
Ti8 Ti4 O34 C54 149.0(16) . . . . ?
Ti8 Ti12 O10 Ti1 -3.7(9) . . . . ?
Ti8 Ti12 O10 Ag2A -119.0(2) . . . . ?
Ti8 Ti12 O39 C110 115(2) . . . . ?
Ti8 Ti12 O39 C1E -59(3) . . . . ?
Ti8 O35 C98B C99B 43(3) . . . . ?
Ti8 O35 C98B C100 -84(2) . . . . ?
Ti8 O35 C98A C107 -156(3) . . . . ?
Ti8 O35 C98A C99A 79(4) . . . . ?
Ti10 Ti1 O10 Ti12 -9.8(9) . . . . ?
Ti10 Ti1 O10 Ag2A 105.4(3) . . . . ?
Ti10 Ti1 O24 Ti11 -30.6(8) . . . . ?
Ti10 Ti1 O30 Ti3 53.0(11) . . . . ?
Ti10 Ti4 O18 Ti8 115.6(4) . . . . ?
Ti10 Ti4 O18 Ag1A -5.8(4) . . . . ?
Ti10 Ti4 O34 C54 -58.8(18) . . . . ?
Ti10 Ti9 O42 Ti6 -80.7(9) . . . . ?
Ti10 Ti9 O41 C98 -167.3(18) . . . . ?
Ti10 Ti9 O41 C1C 3.0(19) . . . . ?
Ti10 O1 C51 O14 149.6(9) . . . . ?
Ti10 O1 C51 C45 -30.5(19) . . . . ?
Ti10 O4 C88 C89 -108.5(13) . . . . ?
Ti10 O4 C88 C87 124.7(12) . . . . ?
Ti10 O36 C46 C45 -6(3) . . . . ?
Ti10 O36 C46 C47 175.1(12) . . . . ?
Ti12 Ti8 O12 Ti6 -7.0(9) . . . . ?
Ti12 Ti8 O35 C98B -88.6(19) . . . . ?
Ti12 Ti8 O35 C98A 62(3) . . . . ?
Ti12 Ti2 O3 Ag2A -122.7(8) . . . . ?
Ti12 Ti2 O25 C62 142.7(13) . . . . ?
Ti12 O39 C110 C111 2(3) . . . . ?
Ti12 O39 C110 C112 -121(3) . . . . ?
Ti12 O39 C1E C113 -134(3) . . . . ?
Ti12 O39 C1E C1F -7(4) . . . . ?
Ti3 Ti1 O10 Ti12 138.8(7) . . . . ?
Ti3 Ti1 O10 Ag2A -106.0(2) . . . . ?
Ti3 Ti1 O24 Ti11 -146.0(7) . . . . ?
Ti3 O14 C51 O1 20(2) . . . . ?
Ti3 O14 C51 C45 -160.4(10) . . . . ?
Ti3 O38 C38 C37 33.7(18) . . . . ?
Ti3 O38 C38 C39 -145.5(11) . . . . ?
Ti3 O7 C59 O16 15(2) . . . . ?
Ti3 O7 C59 C53 -163.3(12) . . . . ?
Ti3 O15 C43 O37 -177.0(10) . . . . ?
Ti3 O15 C43 C37 2(2) . . . . ?
Ti3 O17 C95B C96B 133.9(18) . . . . ?
Ti3 O17 C95B C94B -104.4(19) . . . . ?
Ti3 O17 C95A C94A -148(2) . . . . ?
Ti3 O17 C95A C96A 87(3) . . . . ?
Ti7 Ti6 O12 Ti8 142.0(6) . . . . ?
Ti7 Ti6 O42 Ti9 -143.0(7) . . . . ?
Ti7 O11 C85B C86B -110(2) . . . . ?
Ti7 O11 C85B C84B 126(2) . . . . ?
Ti7 O11 C85A C86A -69(4) . . . . ?
Ti7 O11 C85A C84A 53(4) . . . . ?
Ti7 O23 C69 C68 28(2) . . . . ?
Ti7 O23 C69 C70 -151.2(12) . . . . ?
Ti7 O27 C82 O26 21(3) . . . . ?
Ti7 O27 C82 C76 -159.8(10) . . . . ?
Ti7 O2 C74 O31 -173.7(9) . . . . ?
Ti7 O2 C74 C68 5(2) . . . . ?
Ti7 O33 C66 O8 21(2) . . . . ?
Ti7 O33 C66 C61 -158.7(10) . . . . ?
Ti2 Ti6 O12 Ti8 30.4(7) . . . . ?
Ti2 Ti6 O32 Ti7 -24.0(11) . . . . ?
Ti2 Ti6 O42 Ti9 10.1(11) . . . . ?
Ti2 Ti12 O10 Ti1 82.2(7) . . . . ?
Ti2 Ti12 O10 Ag2A -33.1(3) . . . . ?
Ti2 Ti12 O39 C110 30(2) . . . . ?
Ti2 Ti12 O39 C1E -144(2) . . . . ?
Ti2 Ti5 O9 Ti11 -118.0(4) . . . . ?
Ti2 Ti5 O9 Ag2A 7.8(5) . . . . ?
Ti2 Ti5 O19 C77 67.0(18) . . . . ?
Ti2 O8 C66 O33 -171.7(10) . . . . ?
Ti2 O8 C66 C61 8(2) . . . . ?
Ti2 O25 C62 C63 169.5(9) . . . . ?
Ti2 O25 C62 C61 -9.0(19) . . . . ?
Ti2 O13 C91 C90 83.6(14) . . . . ?
Ti2 O13 C91 C92 -41.1(16) . . . . ?
Ti9 Ti10 O36 C46 -134.1(15) . . . . ?
Ti9 Ti10 O40 Ag1A 121.0(7) . . . . ?
Ti9 Ti11 O24 Ti1 9.1(9) . . . . ?
Ti9 Ti11 O9 Ti5 14.4(6) . . . . ?
Ti9 Ti11 O9 Ag2A -123.3(3) . . . . ?
Ti9 Ti11 O5 C101 -63(2) . . . . ?
Ti9 Ti11 O5 C105 2(10) . . . . ?
Ti9 O41 C98 C99 -9(3) . . . . ?
Ti9 O41 C98 C108 115(2) . . . . ?
Ti9 O41 C1C C109 -71(3) . . . . ?
Ti9 O41 C1C C1D 51(3) . . . . ?
Ti5 Ti6 O12 Ti8 -5.9(9) . . . . ?
Ti5 Ti6 O32 Ti7 53.0(10) . . . . ?
Ti5 Ti6 O42 Ti9 -28.0(8) . . . . ?
Ti5 Ti2 O3 Ti12 115.7(4) . . . . ?
Ti5 Ti2 O3 Ag2A -7.0(5) . . . . ?
Ti5 Ti2 O25 C62 -65.7(15) . . . . ?
Ti5 Ti11 O24 Ti1 -78.5(8) . . . . ?
Ti5 Ti11 O9 Ag2A -137.7(7) . . . . ?
Ti5 Ti11 O5 C101 24(2) . . . . ?
Ti5 Ti11 O5 C105 89(10) . . . . ?
Ti5 O26 C82 O27 146.1(12) . . . . ?
Ti5 O26 C82 C76 -33(2) . . . . ?
Ti5 O13 C91 C90 -113.3(12) . . . . ?
Ti5 O13 C91 C92 122.0(12) . . . . ?
Ti5 O19 C77 C76 2(2) . . . . ?
Ti5 O19 C77 C78 -176.1(11) . . . . ?
Ti11 Ti9 O42 Ti6 6.4(10) . . . . ?
Ti11 Ti9 O41 C98 105.1(18) . . . . ?
Ti11 Ti9 O41 C1C -84.6(18) . . . . ?
Ti11 Ti5 O9 Ag2A 125.9(7) . . . . ?
Ti11 Ti5 O19 C77 -142.1(16) . . . . ?
Ti11 O5 C101 C103 44(3) . . . . ?
Ti11 O5 C101 C102 -78(3) . . . . ?
Ti11 O5 C105 C104 -147(9) . . . . ?
Ti11 O5 C105 C106 -17(11) . . . . ?
P1 C31 C36 C35 -176.8(9) . . . . ?
P1 C31 C32 C33 177.0(9) . . . . ?
P1 C19 C20 C21 175.1(9) . . . . ?
P1 C19 C24 C23 -175.4(9) . . . . ?
P1 C25 C30 C29 -179.1(14) . . . . ?
P1 C25 C26 C27 179.6(15) . . . . ?
P2 C13 C14 C15 179.2(9) . . . . ?
P2 C13 C18 C17 -179.2(9) . . . . ?
P2 C1 C2 C3 174.6(10) . . . . ?
P2 C1 C6 C5 -174.3(10) . . . . ?
P2 C7 C12 C11 177.0(10) . . . . ?
P2 C7 C8 C9 -177.2(9) . . . . ?
O1 Ti1 O10 Ti12 32.2(18) . . . . ?
O1 Ti1 O10 Ag2A 147.4(12) . . . . ?
O1 Ti1 O24 Ti11 -72.3(8) . . . . ?
O1 Ti1 O30 Ti3 52.6(9) . . . . ?
O1 Ti10 O36 C46 -2.2(15) . . . . ?
O4 Ti4 O18 Ti8 155.7(4) . . . . ?
O4 Ti4 O18 Ag1A 34.3(5) . . . . ?
O4 Ti4 O34 C54 -72.2(16) . . . . ?
O4 Ti10 O36 C46 88.1(16) . . . . ?
O4 Ti10 O40 Ti9 -155.6(4) . . . . ?
O4 Ti10 O40 Ag1A -34.6(5) . . . . ?
O6 Ti1 O10 Ti12 -3.0(8) . . . . ?
O6 Ti1 O10 Ag2A 112.2(3) . . . . ?
O6 Ti1 O24 Ti11 1.2(8) . . . . ?
O6 Ti1 O30 Ti3 14.9(17) . . . . ?
O6 Ti4 O18 Ti8 77.8(5) . . . . ?
O6 Ti4 O18 Ag1A -43.6(5) . . . . ?
O6 Ti4 O34 C54 -1(2) . . . . ?
O6 Ti10 O36 C46 19(2) . . . . ?
O6 Ti10 O40 Ti9 -78.7(5) . . . . ?
O6 Ti10 O40 Ag1A 42.3(6) . . . . ?
O8 Ti6 O12 Ti8 72.6(7) . . . . ?
O8 Ti6 O32 Ti7 -28.1(9) . . . . ?
O8 Ti6 O42 Ti9 -23(2) . . . . ?
O8 Ti2 O25 C62 12.0(13) . . . . ?
O8 C66 C61 C62 1(2) . . . . ?
O8 C66 C61 C65 -178.9(11) . . . . ?
O10 Ti1 O24 Ti11 96.2(8) . . . . ?
O10 Ti1 O30 Ti3 -114.9(9) . . . . ?
O10 Ti12 O39 C110 -105(2) . . . . ?
O10 Ti12 O39 C1E 81(3) . . . . ?
O12 Ti6 O32 Ti7 -114.8(9) . . . . ?
O12 Ti6 O42 Ti9 98.9(9) . . . . ?
O12 Ti8 O35 C98B 51(2) . . . . ?
O12 Ti8 O35 C98A -158(3) . . . . ?
O14 Ti3 O30 Ti1 -48.0(9) . . . . ?
O14 Ti3 O38 C38 48.8(12) . . . . ?
O16 Ti1 O10 Ti12 69.1(8) . . . . ?
O16 Ti1 O10 Ag2A -175.7(3) . . . . ?
O16 Ti1 O24 Ti11 -30(2) . . . . ?
O16 Ti1 O30 Ti3 -26.9(9) . . . . ?
O16 Ti4 O34 C54 18.6(16) . . . . ?
O16 C59 C53 C54 1(3) . . . . ?
O16 C59 C53 C58 -175.4(14) . . . . ?
O18 Ti4 O34 C54 -170.0(16) . . . . ?
O18 Ti8 O12 Ti6 107.7(8) . . . . ?
O18 Ti8 O35 C98B 148.6(18) . . . . ?
O18 Ti8 O35 C98A -61(3) . . . . ?
O20 Ti4 O18 Ti8 -8.8(4) . . . . ?
O20 Ti4 O18 Ag1A -130.2(5) . . . . ?
O20 Ti4 O34 C54 106.5(16) . . . . ?
O20 Ti8 O12 Ti6 36.2(11) . . . . ?
O20 Ti8 O35 C98B -129.5(19) . . . . ?
O20 Ti8 O35 C98A 21(3) . . . . ?
O20 Ti12 O10 Ti1 -33.8(8) . . . . ?
O20 Ti12 O10 Ag2A -149.1(3) . . . . ?
O20 Ti12 O39 C110 156(2) . . . . ?
O20 Ti12 O39 C1E -18(3) . . . . ?
O22 Ti8 O12 Ti6 -36.5(8) . . . . ?
O22 Ti8 O35 C98B -47(2) . . . . ?
O22 Ti8 O35 C98A 104(3) . . . . ?
O22 Ti12 O10 Ti1 39.8(11) . . . . ?
O22 Ti12 O10 Ag2A -75.5(6) . . . . ?
O22 Ti12 O39 C110 74(2) . . . . ?
O22 Ti12 O39 C1E -100(3) . . . . ?
O22 Ti2 O3 Ti12 -7.9(5) . . . . ?
O22 Ti2 O3 Ag2A -130.7(6) . . . . ?
O22 Ti2 O25 C62 99.9(14) . . . . ?
O24 Ti1 O10 Ti12 -99.8(8) . . . . ?
O24 Ti1 O10 Ag2A 15.4(4) . . . . ?
O24 Ti1 O30 Ti3 142.5(9) . . . . ?
O24 Ti11 O9 Ti5 135.5(5) . . . . ?
O24 Ti11 O9 Ag2A -2.2(4) . . . . ?
O24 Ti11 O5 C101 159(2) . . . . ?
O24 Ti11 O5 C105 -136(10) . . . . ?
O26 Ti6 O12 Ti8 36.3(18) . . . . ?
O26 Ti6 O32 Ti7 52.7(9) . . . . ?
O26 Ti6 O42 Ti9 -69.7(9) . . . . ?
O26 Ti5 O19 C77 -11.3(17) . . . . ?
O26 C82 C76 C77 16(2) . . . . ?
O26 C82 C76 C81 -165.5(12) . . . . ?
O28 Ti6 O12 Ti8 -0.5(8) . . . . ?
O28 Ti6 O32 Ti7 16.7(18) . . . . ?
O28 Ti6 O42 Ti9 4.0(9) . . . . ?
O28 Ti2 O3 Ti12 78.3(5) . . . . ?
O28 Ti2 O3 Ag2A -44.4(6) . . . . ?
O28 Ti2 O25 C62 -6(2) . . . . ?
O28 Ti5 O9 Ti11 -80.7(5) . . . . ?
O28 Ti5 O9 Ag2A 45.1(6) . . . . ?
O28 Ti5 O19 C77 12(3) . . . . ?
O30 Ti1 O10 Ti12 158.4(7) . . . . ?
O30 Ti1 O10 Ag2A -86.4(4) . . . . ?
O30 Ti1 O24 Ti11 -159.5(8) . . . . ?
O30 Ti3 O38 C38 135.0(12) . . . . ?
O30 Ti3 O17 C95B -18.5(13) . . . . ?
O30 Ti3 O17 C95A -63(2) . . . . ?
O32 Ti6 O12 Ti8 162.2(7) . . . . ?
O32 Ti6 O42 Ti9 -157.1(8) . . . . ?
O32 Ti7 O11 C85B -41.6(16) . . . . ?
O32 Ti7 O11 C85A -41(3) . . . . ?
O32 Ti7 O23 C69 140.4(13) . . . . ?
O34 Ti4 O18 Ti8 -107.2(5) . . . . ?
O34 Ti4 O18 Ag1A 131.4(5) . . . . ?
O34 C54 C53 C59 1(3) . . . . ?
O34 C54 C53 C58 176.6(16) . . . . ?
O34 C54 C55 C56 179.9(16) . . . . ?
O36 Ti10 O40 Ti9 107.6(5) . . . . ?
O36 Ti10 O40 Ag1A -131.3(5) . . . . ?
O36 C46 C47 C48 179.9(15) . . . . ?
O38 Ti3 O30 Ti1 -130.7(9) . . . . ?
O38 Ti3 O17 C95B -123.3(13) . . . . ?
O38 Ti3 O17 C95A -168(2) . . . . ?
O38 C38 C37 C42 -178.9(11) . . . . ?
O38 C38 C37 C43 1(2) . . . . ?
O38 C38 C39 C40 -179.4(12) . . . . ?
O40 Ti10 O36 C46 -174.8(15) . . . . ?
O40 Ti9 O42 Ti6 -109.9(9) . . . . ?
O40 Ti9 O41 C98 -129.1(18) . . . . ?
O40 Ti9 O41 C1C 41.1(19) . . . . ?
O42 Ti6 O12 Ti8 -95.8(8) . . . . ?
O42 Ti6 O32 Ti7 142.2(8) . . . . ?
O42 Ti9 O41 C98 -31(2) . . . . ?
O42 Ti9 O41 C1C 139.5(17) . . . . ?
O21 Ti10 O36 C46 -91.1(16) . . . . ?
O21 Ti10 O40 Ti9 8.8(4) . . . . ?
O21 Ti10 O40 Ag1A 129.9(5) . . . . ?
O21 Ti9 O42 Ti6 -35.4(12) . . . . ?
O21 Ti9 O41 C98 146.7(18) . . . . ?
O21 Ti9 O41 C1C -43.0(19) . . . . ?
O21 Ti11 O24 Ti1 38.1(8) . . . . ?
O21 Ti11 O9 Ti5 43.8(10) . . . . ?
O21 Ti11 O9 Ag2A -93.9(7) . . . . ?
O21 Ti11 O5 C101 -104(2) . . . . ?
O21 Ti11 O5 C105 -39(10) . . . . ?
O11 Ti7 O32 Ti6 131.2(9) . . . . ?
O11 Ti7 O23 C69 -117.8(13) . . . . ?
O23 Ti7 O32 Ti6 -126.3(8) . . . . ?
O23 Ti7 O11 C85B -146.1(15) . . . . ?
O23 Ti7 O11 C85A -145(3) . . . . ?
O23 C69 C68 C74 0(2) . . . . ?
O23 C69 C68 C73 -179.7(14) . . . . ?
O23 C69 C70 C71 179.4(14) . . . . ?
O3 Ti12 O10 Ti1 110.7(8) . . . . ?
O3 Ti12 O10 Ag2A -4.6(4) . . . . ?
O3 Ti12 O39 C110 -8(2) . . . . ?
O3 Ti12 O39 C1E 178(2) . . . . ?
O3 Ti2 O25 C62 -176.5(13) . . . . ?
O25 Ti2 O3 Ti12 -105.9(5) . . . . ?
O25 Ti2 O3 Ag2A 131.4(6) . . . . ?
O25 C62 C63 C64 -178.6(12) . . . . ?
O25 C62 C61 C66 -1.3(15) . . . . ?
O25 C62 C61 C65 178.4(13) . . . . ?
O13 Ti2 O3 Ti12 156.0(5) . . . . ?
O13 Ti2 O3 Ag2A 33.3(6) . . . . ?
O13 Ti2 O25 C62 -78.8(14) . . . . ?
O13 Ti5 O9 Ti11 -158.1(5) . . . . ?
O13 Ti5 O9 Ag2A -32.2(6) . . . . ?
O13 Ti5 O19 C77 79.1(17) . . . . ?
O27 Ti7 O32 Ti6 -44.2(9) . . . . ?
O27 Ti7 O23 C69 53.4(13) . . . . ?
O27 C82 C76 C77 -163.4(13) . . . . ?
O27 C82 C76 C81 15(2) . . . . ?
O7 Ti3 O30 Ti1 32.9(9) . . . . ?
O7 Ti3 O38 C38 -0.7(19) . . . . ?
O7 Ti3 O17 C95B 76.2(13) . . . . ?
O7 Ti3 O17 C95A 32(2) . . . . ?
O7 C59 C53 C54 178.7(17) . . . . ?
O7 C59 C53 C58 2(2) . . . . ?
O29 Ti9 O42 Ti6 35.1(9) . . . . ?
O29 Ti9 O41 C98 64.8(19) . . . . ?
O29 Ti9 O41 C1C -124.9(18) . . . . ?
O29 Ti5 O9 Ti11 6.5(5) . . . . ?
O29 Ti5 O9 Ag2A 132.4(6) . . . . ?
O29 Ti5 O19 C77 -99.0(17) . . . . ?
O29 Ti11 O24 Ti1 -33.6(12) . . . . ?
O29 Ti11 O9 Ti5 -6.5(5) . . . . ?
O29 Ti11 O9 Ag2A -144.3(5) . . . . ?
O29 Ti11 O5 C101 -21(2) . . . . ?
O29 Ti11 O5 C105 44(10) . . . . ?
O15 Ti3 O30 Ti1 -12(3) . . . . ?
O15 Ti3 O38 C38 -35.9(12) . . . . ?
O15 Ti3 O17 C95B 154.7(13) . . . . ?
O15 Ti3 O17 C95A 110(2) . . . . ?
O2 Ti7 O32 Ti6 -11(3) . . . . ?
O2 Ti7 O11 C85B 130.9(16) . . . . ?
O2 Ti7 O11 C85A 132(3) . . . . ?
O2 Ti7 O23 C69 -28.4(13) . . . . ?
O33 Ti7 O32 Ti6 37.7(9) . . . . ?
O33 Ti7 O11 C85B 51.3(16) . . . . ?
O33 Ti7 O11 C85A 52(3) . . . . ?
O33 Ti7 O23 C69 9(2) . . . . ?
O33 C66 C61 C62 -179.8(11) . . . . ?
O33 C66 C61 C65 0.4(19) . . . . ?
O17 Ti3 O30 Ti1 126.7(9) . . . . ?
O17 Ti3 O38 C38 -125.5(12) . . . . ?
O35 Ti8 O12 Ti6 -145.2(7) . . . . ?
O9 Ti5 O19 C77 177.1(16) . . . . ?
O9 Ti11 O24 Ti1 -106.5(8) . . . . ?
O9 Ti11 O5 C101 62(2) . . . . ?
O9 Ti11 O5 C105 127(10) . . . . ?
O19 Ti5 O9 Ti11 105.8(6) . . . . ?
O19 Ti5 O9 Ag2A -128.3(6) . . . . ?
O19 C77 C78 C79 178.1(13) . . . . ?
C45 C46 C47 C48 1(2) . . . . ?
C45 C50 C49 C48 1(3) . . . . ?
C45 C50 C49 C52 177.6(17) . . . . ?
C51 C45 C46 O36 1(2) . . . . ?
C51 C45 C46 C47 179.6(15) . . . . ?
C51 C45 C50 C49 179.1(16) . . . . ?
C46 C45 C51 O1 17(2) . . . . ?
C46 C45 C51 O14 -163.2(14) . . . . ?
C46 C45 C50 C49 -1(2) . . . . ?
C46 C47 C48 C49 -1(3) . . . . ?
C59 C53 C58 C57 -180.0(17) . . . . ?
C38 C37 C42 C41 0(2) . . . . ?
C38 C37 C43 O15 -16(2) . . . . ?
C38 C37 C43 O37 162.7(13) . . . . ?
C82 C76 C77 O19 0.4(16) . . . . ?
C82 C76 C77 C78 178.4(15) . . . . ?
C82 C76 C81 C80 -178.6(13) . . . . ?
O5 Ti11 O24 Ti1 146.1(9) . . . . ?
O5 Ti11 O9 Ti5 -112.8(6) . . . . ?
O5 Ti11 O9 Ag2A 109.5(5) . . . . ?
C69 C68 C74 O31 164.3(13) . . . . ?
C69 C68 C74 O2 -15(2) . . . . ?
C69 C68 C73 C72 -1(3) . . . . ?
C69 C70 C71 C72 1(3) . . . . ?
C37 C38 C39 C40 1(2) . . . . ?
C37 C42 C41 C40 -2(2) . . . . ?
C37 C42 C41 C44 -177.3(13) . . . . ?
C47 C48 C49 C50 0(3) . . . . ?
C47 C48 C49 C52 -176.2(18) . . . . ?
C42 C37 C43 O15 163.5(13) . . . . ?
C42 C37 C43 O37 -17.7(19) . . . . ?
C31 P1 C19 C20 118.2(8) . . . . ?
C31 P1 C19 C24 -66.5(7) . . . . ?
C31 P1 C25 C30 -35.7(18) . . . . ?
C31 P1 C25 C26 142.4(15) . . . . ?
C31 C36 C35 C34 0.0 . . . . ?
C36 C31 C32 C33 0.0 . . . . ?
C36 C35 C34 C33 0.0 . . . . ?
C35 C34 C33 C32 0.0 . . . . ?
C34 C33 C32 C31 0.0 . . . . ?
C32 C31 C36 C35 0.0 . . . . ?
C62 C63 C64 C93 0.0 . . . . ?
C63 C62 C61 C66 -179.8(13) . . . . ?
C63 C62 C61 C65 0.0 . . . . ?
C63 C64 C93 C65 0.0 . . . . ?
C63 C64 C93 C67 177.6(14) . . . . ?
C64 C93 C65 C61 0.0 . . . . ?
C93 C65 C61 C66 179.8(12) . . . . ?
C93 C65 C61 C62 0.0 . . . . ?
C61 C62 C63 C64 0.0 . . . . ?
C76 C77 C78 C79 0.0 . . . . ?
C77 C76 C81 C80 0.0 . . . . ?
C77 C78 C79 C80 0.0 . . . . ?
C78 C79 C80 C81 0.0 . . . . ?
C78 C79 C80 C83 178.5(16) . . . . ?
C79 C80 C81 C76 0.0 . . . . ?
C81 C76 C77 O19 -178.1(14) . . . . ?
C81 C76 C77 C78 0.0 . . . . ?
C54 C53 C58 C57 4(3) . . . . ?
C54 C55 C56 C57 4(3) . . . . ?
C41 C40 C39 C38 -4(2) . . . . ?
C50 C45 C51 O1 -163.4(13) . . . . ?
C50 C45 C51 O14 17(2) . . . . ?
C50 C45 C46 O36 -178.6(14) . . . . ?
C50 C45 C46 C47 0(2) . . . . ?
C13 P2 C1 C2 -93.0(8) . . . . ?
C13 P2 C1 C6 81.4(8) . . . . ?
C13 P2 C7 C12 -1.2(10) . . . . ?
C13 P2 C7 C8 175.9(7) . . . . ?
C13 C14 C15 C16 0.0 . . . . ?
C14 C13 C18 C17 0.0 . . . . ?
C14 C15 C16 C17 0.0 . . . . ?
C15 C16 C17 C18 0.0 . . . . ?
C16 C17 C18 C13 0.0 . . . . ?
C18 C13 C14 C15 0.0 . . . . ?
C43 O37 C94 C96 89.5(19) . . . . ?
C43 O37 C94 C95 -149.4(17) . . . . ?
C43 O37 C97 C1A -77(3) . . . . ?
C43 O37 C97 C1B 161(2) . . . . ?
C43 C37 C42 C41 -179.8(13) . . . . ?
C53 C54 C55 C56 -1(3) . . . . ?
C53 C58 C57 C56 -1(3) . . . . ?
C53 C58 C57 C60 -177.5(18) . . . . ?
C39 C38 C37 C42 0.3(19) . . . . ?
C39 C38 C37 C43 179.9(13) . . . . ?
C39 C40 C41 C42 4(2) . . . . ?
C39 C40 C41 C44 179.5(13) . . . . ?
C68 C69 C70 C71 0(2) . . . . ?
C74 O31 C84 C86 76.5(15) . . . . ?
C74 O31 C84 C85 -161.3(12) . . . . ?
C74 C68 C73 C72 179.8(15) . . . . ?
C1 P2 C13 C14 -28.5(8) . . . . ?
C1 P2 C13 C18 150.7(7) . . . . ?
C1 P2 C7 C12 109.8(8) . . . . ?
C1 P2 C7 C8 -73.0(8) . . . . ?
C1 C2 C3 C4 0.0 . . . . ?
C2 C1 C6 C5 0.0 . . . . ?
C2 C3 C4 C5 0.0 . . . . ?
C3 C4 C5 C6 0.0 . . . . ?
C4 C5 C6 C1 0.0 . . . . ?
C6 C1 C2 C3 0.0 . . . . ?
C19 P1 C31 C36 -18.6(9) . . . . ?
C19 P1 C31 C32 164.5(7) . . . . ?
C19 P1 C25 C30 76.3(17) . . . . ?
C19 P1 C25 C26 -105.6(16) . . . . ?
C19 C20 C21 C22 0.0 . . . . ?
C20 C19 C24 C23 0.0 . . . . ?
C20 C21 C22 C23 0.0 . . . . ?
C21 C22 C23 C24 0.0 . . . . ?
C22 C23 C24 C19 0.0 . . . . ?
C24 C19 C20 C21 0.0 . . . . ?
C73 C68 C74 O31 -16(2) . . . . ?
C73 C68 C74 O2 164.6(15) . . . . ?
C73 C72 C71 C70 -3(3) . . . . ?
C70 C69 C68 C74 178.9(14) . . . . ?
C70 C69 C68 C73 -1(2) . . . . ?
C25 P1 C31 C36 93.4(9) . . . . ?
C25 P1 C31 C32 -83.5(9) . . . . ?
C25 P1 C19 C20 7.1(10) . . . . ?
C25 P1 C19 C24 -177.6(9) . . . . ?
C25 C30 C29 C28 -2(3) . . . . ?
C25 C26 C27 C28 0(3) . . . . ?
C30 C25 C26 C27 -2(3) . . . . ?
C30 C29 C28 C27 0(3) . . . . ?
C55 C54 C53 C59 -178.3(17) . . . . ?
C55 C54 C53 C58 -2(3) . . . . ?
C55 C56 C57 C58 -2(3) . . . . ?
C55 C56 C57 C60 173.7(19) . . . . ?
C7 P2 C13 C14 81.5(8) . . . . ?
C7 P2 C13 C18 -99.3(7) . . . . ?
C7 P2 C1 C2 156.1(7) . . . . ?
C7 P2 C1 C6 -29.5(9) . . . . ?
C7 C12 C11 C10 0.0 . . . . ?
C12 C7 C8 C9 0.0 . . . . ?
C12 C11 C10 C9 0.0 . . . . ?
C11 C10 C9 C8 0.0 . . . . ?
C10 C9 C8 C7 0.0 . . . . ?
C8 C7 C12 C11 0.0 . . . . ?
C29 C28 C27 C26 1(3) . . . . ?
C67 C93 C65 C61 -177.7(14) . . . . ?
C71 C72 C73 C68 2(3) . . . . ?
C26 C25 C30 C29 3(3) . . . . ?
C75 C72 C73 C68 178.9(16) . . . . ?
C75 C72 C71 C70 -179.3(17) . . . . ?
C83 C80 C81 C76 -178.4(16) . . . . ?
Ag2A Ti1 O10 Ti12 -115.2(8) . . . . ?
Ag2A Ti1 O24 Ti11 110.5(8) . . . . ?
Ag2A Ti1 O30 Ti3 -163.5(8) . . . . ?
Ag2A Ti12 O10 Ti1 115.3(9) . . . . ?
Ag2A Ti12 O39 C110 -53(2) . . . . ?
Ag2A P1 C31 C36 -139.4(6) . . . . ?
Ag2A P1 C31 C32 43.7(8) . . . . ?
Ag2A P1 C19 C20 -117.1(6) . . . . ?
Ag2A P1 C19 C24 58.2(7) . . . . ?
Ag2A P1 C25 C30 -163.2(14) . . . . ?
Ag2A P1 C25 C26 14.9(18) . . . . ?
Ag1A Ti6 O12 Ti8 -111.0(8) . . . . ?
Ag1A Ti6 O32 Ti7 -165.3(8) . . . . ?
Ag1A Ti6 O42 Ti9 113.7(9) . . . . ?
Ag1A P2 C13 C14 -158.1(5) . . . . ?
Ag1A P2 C13 C18 21.1(8) . . . . ?
Ag1A P2 C1 C2 36.3(8) . . . . ?
Ag1A P2 C1 C6 -149.2(6) . . . . ?
Ag1A P2 C7 C12 -125.8(7) . . . . ?
Ag1A P2 C7 C8 51.3(8) . . . . ?
C84 O31 C74 O2 -0.7(19) . . . . ?
C84 O31 C74 C68 -179.8(11) . . . . ?
C94 O37 C43 O15 -3(2) . . . . ?
C94 O37 C43 C37 178.6(13) . . . . ?
C97 O37 C43 O15 12(2) . . . . ?
C97 O37 C43 C37 -167.2(16) . . . . ?
O39 Ti12 O10 Ti1 -141.8(8) . . . . ?
O39 Ti12 O10 Ag2A 102.9(5) . . . . ?
O41 Ti9 O42 Ti6 140.8(9) . . . . ?

loop_
_smtbx_masks_void_nr
_smtbx_masks_void_average_x
_smtbx_masks_void_average_y
_smtbx_masks_void_average_z
_smtbx_masks_void_volume
_smtbx_masks_void_count_electrons
_smtbx_masks_void_content
1 0.172 0.300 0.984 335.0 53.0 ?
2 0.010 0.309 0.392 31.4 0.0 ?
3 -0.010 0.691 0.608 31.4 0.0 ?
4 -0.172 0.700 0.016 335.0 52.8 ?
5 0.104 0.344 0.493 7.3 0.0 ?
6 0.165 0.375 0.333 14.5 0.9 ?
7 0.328 0.800 0.516 335.0 52.5 ?
8 0.335 0.875 0.167 14.5 0.9 ?
9 0.396 0.844 0.007 7.3 0.0 ?
10 0.490 0.809 0.108 31.4 0.0 ?
11 0.510 0.191 0.892 31.4 0.0 ?
12 0.672 0.200 0.484 335.0 53.2 ?
13 0.604 0.156 0.993 7.3 0.0 ?
14 0.665 0.125 0.833 14.5 0.9 ?
15 0.835 0.625 0.667 14.5 0.9 ?
16 0.896 0.656 0.507 7.3 0.0 ?
